data_4088101
loop_
_publ_author_name
'Kelly, Rory P.'
'Bell, Toby D. M.'
'Cox, Rosalind P.'
'Daniels, Daisy P.'
'Deacon, Glen B.'
'Jaroschik, Florian'
'Junk, Peter C.'
'Le Goff, Xavier F.'
'Lemercier, Gilles'
'Martinez, Agathe'
'Wang, Jun'
'Werner, Daniel'

_publ_section_title
;
 Divalent Tetra- and Penta-phenylcyclopentadienyl Europium and Samarium
 Sandwich and Half-Sandwich Complexes: Synthesis, Characterization, and
 Remarkable Luminescence Properties
;
_journal_issue 23
_journal_name_full Organometallics
_journal_page_first 5624
_journal_paper_doi 10.1021/acs.organomet.5b00842
_journal_volume 34
_journal_year 2015
_chemical_formula_moiety 'C62 H52 Eu O2, 1.5(C4 H10 O2)'
_chemical_formula_sum 'C68 H67 Eu O5'
_chemical_formula_weight 1116.17
_space_group_crystal_system monoclinic
_space_group_IT_number 14
_space_group_name_Hall '-P 2ybc'
_space_group_name_H-M_alt 'P 1 21/c 1'
_atom_sites_solution_hydrogens geom
_atom_sites_solution_primary heavy
_audit_creation_date 2015-08-10
_audit_creation_method
;
Olex2 1.2
(compiled 2015.01.26 svn.r3150 for OlexSys, GUI svn.r4998)
;
_cell_angle_alpha 90
_cell_angle_beta 97.081(2)
_cell_angle_gamma 90
_cell_formula_units_Z 8
_cell_length_a 12.2090(6)
_cell_length_b 20.0023(11)
_cell_length_c 44.869(3)
_cell_measurement_reflns_used 116013
_cell_measurement_temperature 100
_cell_measurement_theta_max 30.314
_cell_measurement_theta_min 1.712
_cell_volume 10873.8(11)
_computing_cell_refinement 'XDS (Kabsch, 1993)'
_computing_data_collection 'BluIce (McPhillips, 2002)'
_computing_data_reduction 'XDS (Kabsch, 1993)'
_computing_molecular_graphics 'Olex2 (Dolomanov et al., 2009)'
_computing_publication_material 'Olex2 (Dolomanov et al., 2009)'
_computing_structure_refinement 'ShelXL (Sheldrick, 2008)'
_computing_structure_solution 'ShelXS (Sheldrick, 2008)'
_diffrn_ambient_temperature 100
_diffrn_measured_fraction_theta_full 0.996
_diffrn_measured_fraction_theta_max 0.995
_diffrn_measurement_device_type 'ADSC Quantum 210r'
_diffrn_measurement_method 'Phi Scan'
_diffrn_radiation_monochromator 'Silicon Double Crystal'
_diffrn_radiation_type Synchrotron
_diffrn_radiation_wavelength 0.712
_diffrn_reflns_av_R_equivalents 0.0638
_diffrn_reflns_av_unetI/netI 0.0782
_diffrn_reflns_Laue_measured_fraction_full 0.996
_diffrn_reflns_Laue_measured_fraction_max 0.995
_diffrn_reflns_limit_h_max 17
_diffrn_reflns_limit_h_min -17
_diffrn_reflns_limit_k_max 26
_diffrn_reflns_limit_k_min -28
_diffrn_reflns_limit_l_max 58
_diffrn_reflns_limit_l_min -63
_diffrn_reflns_number 116013
_diffrn_reflns_point_group_measured_fraction_full 0.996
_diffrn_reflns_point_group_measured_fraction_max 0.995
_diffrn_reflns_theta_full 26.000
_diffrn_reflns_theta_max 30.314
_diffrn_reflns_theta_min 1.712
_diffrn_source 'Australian Synchrotron'
_diffrn_standards_decay_% 0
_diffrn_standards_interval_count 0
_diffrn_standards_interval_time 0
_diffrn_standards_number 0
_exptl_absorpt_coefficient_mu 1.206
_exptl_absorpt_correction_type none
_exptl_crystal_colour orange
_exptl_crystal_colour_primary orange
_exptl_crystal_density_diffrn 1.364
_exptl_crystal_density_method 'not measured'
_exptl_crystal_description prism
_exptl_crystal_F_000 4624
_exptl_crystal_size_max 0.25
_exptl_crystal_size_mid 0.19
_exptl_crystal_size_min 0.19
_refine_diff_density_max 0.989
_refine_diff_density_min -0.968
_refine_diff_density_rms 0.112
_refine_ls_extinction_method none
_refine_ls_goodness_of_fit_ref 1.027
_refine_ls_hydrogen_treatment constr
_refine_ls_matrix_type full
_refine_ls_number_parameters 1343
_refine_ls_number_reflns 32305
_refine_ls_number_restraints 0
_refine_ls_restrained_S_all 1.027
_refine_ls_R_factor_all 0.0998
_refine_ls_R_factor_gt 0.0537
_refine_ls_shift/su_max 0.006
_refine_ls_shift/su_mean 0.000
_refine_ls_structure_factor_coef Fsqd
_refine_ls_weighting_details 'w=1/[\s^2^(Fo^2^)+(0.0148P)^2^+23.2040P] where P=(Fo^2^+2Fc^2^)/3'
_refine_ls_weighting_scheme calc
_refine_ls_wR_factor_gt 0.0861
_refine_ls_wR_factor_ref 0.1004
_reflns_Friedel_coverage 0.000
_reflns_number_gt 20386
_reflns_number_total 32305
_reflns_threshold_expression 'I > 2\s(I)'
_cod_data_source_file om5b00842_si_004.cif
_cod_data_source_block 5
_cod_original_cell_volume 10873.8(10)
_cod_original_sg_symbol_H-M 'P 21/c'
_cod_database_code 4088101
_shelx_space_group_comment
;
The symmetry employed for this shelxl refinement is uniquely defined
by the following loop, which should always be used as a source of
symmetry information in preference to the above space-group names.
They are only intended as comments.
;
_olex2_refinement_description
;
1. Fixed Uiso
 At 1.2 times of:
  All C(H) groups, All C(H,H) groups
 At 1.5 times of:
  All C(H,H,H) groups
2.a Secondary CH2 refined with riding coordinates:
 C60(H60A,H60B), C61(H61A,H61B), C122(H12D,H12E), C123(H12F,H12G), C126(H12N,
 H12O), C127(H12P,H12Q), C130(H13A,H13B), C131(H13C,H13D), C134(H13K,H13L),
 C135(H13M,H13N)
2.b Aromatic/amide H refined with riding coordinates:
 C1(H1), C30(H30), C7(H7), C8(H8), C9(H9), C10(H10), C11(H11), C13(H13),
 C14(H14), C15(H15), C16(H16), C17(H17), C19(H19), C20(H20), C21(H21), C22(H22),
  C23(H23), C25(H25), C26(H26), C27(H27), C28(H28), C29(H29), C36(H36),
 C37(H37), C38(H38), C39(H39), C40(H40), C42(H42), C43(H43), C44(H44), C45(H45),
  C46(H46), C48(H48), C49(H49), C50(H50), C51(H51), C52(H52), C54(H54),
 C55(H55), C56(H56), C57(H57), C58(H58), C63(H63), C69(H69), C70(H70), C71(H71),
  C72(H72), C73(H73), C75(H75), C76(H76), C77(H77), C78(H78), C79(H79),
 C81(H81), C82(H82), C83(H83), C84(H84), C85(H85), C87(H87), C88(H88), C89(H89),
  C90(H90), C91(H91), C92(H92), C98(H98), C99(H99), C100(H100), C101(H101),
 C102(H102), C104(H104), C105(H105), C106(H106), C107(H107), C108(H108),
 C110(H110), C111(H111), C112(H112), C113(H113), C114(H114), C116(H116),
 C117(H117), C118(H118), C119(H119), C120(H120)
2.c Idealised Me refined as rotating group:
 C59(H59A,H59B,H59C), C62(H62A,H62B,H62C), C121(H12A,H12B,H12C), C124(H12H,
 H12I,H12J), C125(H12K,H12L,H12M), C128(H12R,H12S,H12T), C129(H12U,H12V,H12W),
 C132(H13E,H13F,H13G), C133(H13H,H13I,H13J), C136(H13O,H13P,H13Q)
;
_shelx_shelxl_version_number 2014/7
_olex2_submission_special_instructions 'No special instructions were received'

loop_
_space_group_symop_operation_xyz
'x, y, z'
'-x, y+1/2, -z+1/2'
'-x, -y, -z'
'x, -y-1/2, z-1/2'

loop_
_atom_site_label
_atom_site_type_symbol
_atom_site_fract_x
_atom_site_fract_y
_atom_site_fract_z
_atom_site_U_iso_or_equiv
_atom_site_adp_type
_atom_site_occupancy
_atom_site_site_symmetry_order
_atom_site_calc_flag
_atom_site_refinement_flags_posn
Eu1 Eu 0.75087(2) 0.75007(2) 0.66912(2) 0.01892(4) Uani 1 1 d .
O1 O 0.9034(2) 0.70686(14) 0.70821(6) 0.0302(6) Uani 1 1 d .
O2 O 0.8908(2) 0.83962(13) 0.69061(6) 0.0262(6) Uani 1 1 d .
C1 C 0.5249(3) 0.76558(17) 0.66471(8) 0.0189(7) Uani 1 1 d .
H1 H 0.4931 0.7632 0.6443 0.023 Uiso 1 1 calc R
C30 C 0.7289(3) 0.65902(17) 0.62013(8) 0.0204(8) Uani 1 1 d .
H30 H 0.6846 0.6212 0.6233 0.025 Uiso 1 1 calc R
C2 C 0.5566(3) 0.82463(17) 0.68029(8) 0.0186(7) Uani 1 1 d .
C3 C 0.6001(3) 0.80654(17) 0.71012(8) 0.0188(7) Uani 1 1 d .
C4 C 0.5935(3) 0.73577(17) 0.71266(7) 0.0185(7) Uani 1 1 d .
C5 C 0.5473(3) 0.71060(18) 0.68391(8) 0.0194(7) Uani 1 1 d .
C6 C 0.5379(3) 0.89315(18) 0.66840(8) 0.0191(7) Uani 1 1 d .
C7 C 0.4485(3) 0.90619(19) 0.64693(9) 0.0288(9) Uani 1 1 d .
H7 H 0.4016 0.8705 0.6395 0.035 Uiso 1 1 calc R
C8 C 0.4265(4) 0.9700(2) 0.63613(9) 0.0328(10) Uani 1 1 d .
H8 H 0.3649 0.9775 0.6214 0.039 Uiso 1 1 calc R
C9 C 0.4924(3) 1.0226(2) 0.64636(9) 0.0291(9) Uani 1 1 d .
H9 H 0.4769 1.0666 0.6390 0.035 Uiso 1 1 calc R
C10 C 0.5822(4) 1.01040(19) 0.66765(9) 0.0284(9) Uani 1 1 d .
H10 H 0.6286 1.0464 0.6750 0.034 Uiso 1 1 calc R
C11 C 0.6048(3) 0.94684(19) 0.67829(8) 0.0241(8) Uani 1 1 d .
H11 H 0.6675 0.9395 0.6927 0.029 Uiso 1 1 calc R
C12 C 0.6188(3) 0.85650(18) 0.73474(8) 0.0210(8) Uani 1 1 d .
C13 C 0.5290(4) 0.8863(2) 0.74550(9) 0.0291(9) Uani 1 1 d .
H13 H 0.4568 0.8707 0.7386 0.035 Uiso 1 1 calc R
C14 C 0.5418(4) 0.9380(2) 0.76585(9) 0.0378(11) Uani 1 1 d .
H14 H 0.4788 0.9573 0.7729 0.045 Uiso 1 1 calc R
C15 C 0.6456(4) 0.9618(2) 0.77604(9) 0.0386(11) Uani 1 1 d .
H15 H 0.6543 0.9979 0.7899 0.046 Uiso 1 1 calc R
C16 C 0.7366(4) 0.9329(2) 0.76599(9) 0.0358(10) Uani 1 1 d .
H16 H 0.8084 0.9489 0.7730 0.043 Uiso 1 1 calc R
C17 C 0.7237(3) 0.88046(19) 0.74562(8) 0.0273(9) Uani 1 1 d .
H17 H 0.7871 0.8606 0.7390 0.033 Uiso 1 1 calc R
C18 C 0.6103(3) 0.69725(17) 0.74077(8) 0.0196(7) Uani 1 1 d .
C19 C 0.6957(3) 0.71069(19) 0.76330(8) 0.0237(8) Uani 1 1 d .
H19 H 0.7476 0.7446 0.7603 0.028 Uiso 1 1 calc R
C20 C 0.7071(4) 0.6757(2) 0.79021(9) 0.0307(9) Uani 1 1 d .
H20 H 0.7660 0.6861 0.8054 0.037 Uiso 1 1 calc R
C21 C 0.6342(4) 0.6264(2) 0.79500(9) 0.0345(10) Uani 1 1 d .
H21 H 0.6425 0.6023 0.8134 0.041 Uiso 1 1 calc R
C22 C 0.5482(4) 0.6116(2) 0.77301(9) 0.0322(10) Uani 1 1 d .
H22 H 0.4972 0.5773 0.7762 0.039 Uiso 1 1 calc R
C23 C 0.5365(3) 0.64679(18) 0.74624(9) 0.0253(8) Uani 1 1 d .
H23 H 0.4770 0.6363 0.7313 0.030 Uiso 1 1 calc R
C24 C 0.5368(3) 0.64011(18) 0.67456(8) 0.0219(8) Uani 1 1 d .
C25 C 0.6141(3) 0.59177(19) 0.68541(8) 0.0249(8) Uani 1 1 d .
H25 H 0.6730 0.6038 0.7003 0.030 Uiso 1 1 calc R
C26 C 0.6067(4) 0.5268(2) 0.67493(10) 0.0348(10) Uani 1 1 d .
H26 H 0.6605 0.4948 0.6825 0.042 Uiso 1 1 calc R
C27 C 0.5217(4) 0.5085(2) 0.65358(11) 0.0461(13) Uani 1 1 d .
H27 H 0.5166 0.4639 0.6463 0.055 Uiso 1 1 calc R
C28 C 0.4438(4) 0.5551(2) 0.64282(11) 0.0505(14) Uani 1 1 d .
H28 H 0.3842 0.5422 0.6284 0.061 Uiso 1 1 calc R
C29 C 0.4514(4) 0.6204(2) 0.65279(10) 0.0358(10) Uani 1 1 d .
H29 H 0.3980 0.6522 0.6448 0.043 Uiso 1 1 calc R
C31 C 0.8434(3) 0.66321(17) 0.62812(8) 0.0200(7) Uani 1 1 d .
C32 C 0.8775(3) 0.72767(17) 0.61998(8) 0.0183(7) Uani 1 1 d .
C33 C 0.7821(3) 0.76350(16) 0.60741(7) 0.0175(7) Uani 1 1 d .
C34 C 0.6898(3) 0.71992(17) 0.60668(8) 0.0189(7) Uani 1 1 d .
C35 C 0.9126(3) 0.60790(19) 0.64201(8) 0.0245(8) Uani 1 1 d .
C36 C 0.8793(4) 0.54182(19) 0.63652(9) 0.0323(10) Uani 1 1 d .
H36 H 0.8115 0.5330 0.6243 0.039 Uiso 1 1 calc R
C37 C 0.9429(4) 0.4891(2) 0.64844(10) 0.0423(12) Uani 1 1 d .
H37 H 0.9181 0.4445 0.6447 0.051 Uiso 1 1 calc R
C38 C 1.0416(4) 0.5007(2) 0.66573(10) 0.0451(13) Uani 1 1 d .
H38 H 1.0861 0.4642 0.6734 0.054 Uiso 1 1 calc R
C39 C 1.0766(4) 0.5652(2) 0.67194(10) 0.0419(12) Uani 1 1 d .
H39 H 1.1446 0.5734 0.6841 0.050 Uiso 1 1 calc R
C40 C 1.0115(3) 0.6183(2) 0.66019(9) 0.0311(9) Uani 1 1 d .
H40 H 1.0354 0.6628 0.6647 0.037 Uiso 1 1 calc R
C41 C 0.9924(3) 0.75062(19) 0.61851(7) 0.0211(7) Uani 1 1 d .
C42 C 1.0686(3) 0.70857(19) 0.60730(8) 0.0239(8) Uani 1 1 d .
H42 H 1.0470 0.6645 0.6012 0.029 Uiso 1 1 calc R
C43 C 1.1749(3) 0.72956(19) 0.60479(9) 0.0271(9) Uani 1 1 d .
H43 H 1.2257 0.6999 0.5972 0.033 Uiso 1 1 calc R
C44 C 1.2075(3) 0.7937(2) 0.61324(9) 0.0306(9) Uani 1 1 d .
H44 H 1.2808 0.8080 0.6118 0.037 Uiso 1 1 calc R
C45 C 1.1330(3) 0.8365(2) 0.62373(9) 0.0277(9) Uani 1 1 d .
H45 H 1.1546 0.8809 0.6293 0.033 Uiso 1 1 calc R
C46 C 1.0268(3) 0.81534(19) 0.62621(8) 0.0230(8) Uani 1 1 d .
H46 H 0.9761 0.8457 0.6333 0.028 Uiso 1 1 calc R
C47 C 0.7841(3) 0.83014(17) 0.59334(8) 0.0168(7) Uani 1 1 d .
C48 C 0.8341(3) 0.83900(18) 0.56734(8) 0.0215(8) Uani 1 1 d .
H48 H 0.8664 0.8019 0.5585 0.026 Uiso 1 1 calc R
C49 C 0.8372(3) 0.90139(19) 0.55436(9) 0.0263(8) Uani 1 1 d .
H49 H 0.8706 0.9068 0.5365 0.032 Uiso 1 1 calc R
C50 C 0.7922(3) 0.95578(19) 0.56709(9) 0.0292(9) Uani 1 1 d .
H50 H 0.7944 0.9986 0.5580 0.035 Uiso 1 1 calc R
C51 C 0.7439(3) 0.94808(18) 0.59308(9) 0.0254(8) Uani 1 1 d .
H51 H 0.7137 0.9857 0.6021 0.031 Uiso 1 1 calc R
C52 C 0.7393(3) 0.88561(17) 0.60599(8) 0.0197(7) Uani 1 1 d .
H52 H 0.7051 0.8805 0.6238 0.024 Uiso 1 1 calc R
C53 C 0.5794(3) 0.72795(18) 0.58928(8) 0.0197(7) Uani 1 1 d .
C54 C 0.5231(3) 0.78853(19) 0.58502(8) 0.0215(8) Uani 1 1 d .
H54 H 0.5538 0.8275 0.5949 0.026 Uiso 1 1 calc R
C55 C 0.4234(3) 0.7933(2) 0.56669(9) 0.0264(8) Uani 1 1 d .
H55 H 0.3871 0.8352 0.5640 0.032 Uiso 1 1 calc R
C56 C 0.3766(3) 0.7371(2) 0.55235(9) 0.0320(10) Uani 1 1 d .
H56 H 0.3086 0.7403 0.5397 0.038 Uiso 1 1 calc R
C57 C 0.4296(3) 0.6767(2) 0.55667(9) 0.0307(9) Uani 1 1 d .
H57 H 0.3976 0.6378 0.5471 0.037 Uiso 1 1 calc R
C58 C 0.5294(3) 0.67221(19) 0.57493(8) 0.0251(8) Uani 1 1 d .
H58 H 0.5647 0.6299 0.5777 0.030 Uiso 1 1 calc R
C59 C 0.9088(4) 0.6433(2) 0.72306(10) 0.0392(11) Uani 1 1 d .
H59A H 0.8741 0.6466 0.7416 0.059 Uiso 1 1 calc GR
H59B H 0.9862 0.6300 0.7280 0.059 Uiso 1 1 calc GR
H59C H 0.8698 0.6098 0.7098 0.059 Uiso 1 1 calc GR
C60 C 0.9701(3) 0.7561(2) 0.72516(8) 0.0326(9) Uani 1 1 d .
H60A H 1.0400 0.7356 0.7343 0.039 Uiso 1 1 calc R
H60B H 0.9306 0.7737 0.7415 0.039 Uiso 1 1 calc R
C61 C 0.9939(3) 0.8115(2) 0.70471(10) 0.0327(10) Uani 1 1 d .
H61A H 1.0379 0.8465 0.7163 0.039 Uiso 1 1 calc R
H61B H 1.0373 0.7942 0.6891 0.039 Uiso 1 1 calc R
C62 C 0.9027(4) 0.9088(2) 0.68410(10) 0.0353(10) Uani 1 1 d .
H62A H 0.9695 0.9154 0.6744 0.053 Uiso 1 1 calc GR
H62B H 0.9085 0.9345 0.7028 0.053 Uiso 1 1 calc GR
H62C H 0.8382 0.9240 0.6706 0.053 Uiso 1 1 calc GR
Eu2 Eu 0.29952(2) 0.24421(2) 0.56570(2) 0.01672(4) Uani 1 1 d .
O3 O 0.3984(2) 0.24284(13) 0.51835(5) 0.0267(6) Uani 1 1 d .
O4 O 0.4302(2) 0.34168(13) 0.56283(7) 0.0333(7) Uani 1 1 d .
C63 C 0.3410(3) 0.18167(16) 0.62209(8) 0.0180(7) Uani 1 1 d .
H63 H 0.3001 0.2018 0.6364 0.022 Uiso 1 1 calc R
C64 C 0.4482(3) 0.19991(17) 0.61737(8) 0.0179(7) Uani 1 1 d .
C65 C 0.4783(3) 0.15885(17) 0.59378(8) 0.0162(7) Uani 1 1 d .
C66 C 0.3877(3) 0.11593(16) 0.58405(7) 0.0149(7) Uani 1 1 d .
C67 C 0.3022(3) 0.12894(17) 0.60248(8) 0.0168(7) Uani 1 1 d .
C68 C 0.5163(3) 0.24926(18) 0.63579(8) 0.0215(7) Uani 1 1 d .
C69 C 0.4917(4) 0.2647(2) 0.66433(9) 0.0326(9) Uani 1 1 d .
H69 H 0.4303 0.2439 0.6716 0.039 Uiso 1 1 calc R
C70 C 0.5547(4) 0.3097(2) 0.68240(10) 0.0422(12) Uani 1 1 d .
H70 H 0.5357 0.3195 0.7018 0.051 Uiso 1 1 calc R
C71 C 0.6431(4) 0.3401(2) 0.67288(11) 0.0444(13) Uani 1 1 d .
H71 H 0.6857 0.3711 0.6855 0.053 Uiso 1 1 calc R
C72 C 0.6709(4) 0.3258(2) 0.64496(12) 0.0419(12) Uani 1 1 d .
H72 H 0.7340 0.3461 0.6384 0.050 Uiso 1 1 calc R
C73 C 0.6073(3) 0.2819(2) 0.62628(10) 0.0331(10) Uani 1 1 d .
H73 H 0.6257 0.2738 0.6066 0.040 Uiso 1 1 calc R
C74 C 0.5905(3) 0.15158(17) 0.58528(8) 0.0191(7) Uani 1 1 d .
C75 C 0.6792(3) 0.14139(18) 0.60806(9) 0.0250(8) Uani 1 1 d .
H75 H 0.6653 0.1395 0.6284 0.030 Uiso 1 1 calc R
C76 C 0.7853(3) 0.1341(2) 0.60145(10) 0.0321(10) Uani 1 1 d .
H76 H 0.8438 0.1278 0.6172 0.039 Uiso 1 1 calc R
C77 C 0.8077(3) 0.1359(2) 0.57213(10) 0.0335(10) Uani 1 1 d .
H77 H 0.8815 0.1316 0.5677 0.040 Uiso 1 1 calc R
C78 C 0.7223(3) 0.14408(19) 0.54901(10) 0.0300(9) Uani 1 1 d .
H78 H 0.7370 0.1447 0.5287 0.036 Uiso 1 1 calc R
C79 C 0.6149(3) 0.15139(18) 0.55579(9) 0.0251(8) Uani 1 1 d .
H79 H 0.5566 0.1564 0.5399 0.030 Uiso 1 1 calc R
C80 C 0.3920(3) 0.06344(17) 0.56102(8) 0.0181(7) Uani 1 1 d .
C81 C 0.3173(3) 0.06208(18) 0.53482(8) 0.0218(8) Uani 1 1 d .
H81 H 0.2618 0.0955 0.5316 0.026 Uiso 1 1 calc R
C82 C 0.3235(3) 0.01261(19) 0.51363(9) 0.0270(9) Uani 1 1 d .
H82 H 0.2720 0.0124 0.4959 0.032 Uiso 1 1 calc R
C83 C 0.4026(3) -0.03595(19) 0.51777(9) 0.0288(9) Uani 1 1 d .
H83 H 0.4055 -0.0701 0.5032 0.035 Uiso 1 1 calc R
C84 C 0.4782(3) -0.03519(19) 0.54335(9) 0.0275(9) Uani 1 1 d .
H84 H 0.5342 -0.0683 0.5462 0.033 Uiso 1 1 calc R
C85 C 0.4720(3) 0.01391(18) 0.56464(8) 0.0220(8) Uani 1 1 d .
H85 H 0.5239 0.0138 0.5822 0.026 Uiso 1 1 calc R
C86 C 0.2018(3) 0.09053(17) 0.60616(8) 0.0178(7) Uani 1 1 d .
C87 C 0.1678(3) 0.03367(18) 0.58943(9) 0.0236(8) Uani 1 1 d .
H87 H 0.2091 0.0194 0.5740 0.028 Uiso 1 1 calc R
C88 C 0.0754(3) -0.0023(2) 0.59480(9) 0.0288(9) Uani 1 1 d .
H88 H 0.0528 -0.0398 0.5826 0.035 Uiso 1 1 calc R
C89 C 0.0165(3) 0.0154(2) 0.61747(9) 0.0318(10) Uani 1 1 d .
H89 H -0.0458 -0.0101 0.6214 0.038 Uiso 1 1 calc R
C90 C 0.0481(3) 0.0705(2) 0.63459(9) 0.0321(10) Uani 1 1 d .
H90 H 0.0074 0.0831 0.6504 0.039 Uiso 1 1 calc R
C91 C 0.1386(3) 0.1076(2) 0.62894(9) 0.0269(9) Uani 1 1 d .
H91 H 0.1585 0.1459 0.6409 0.032 Uiso 1 1 calc R
C92 C 0.0727(3) 0.23909(17) 0.57009(7) 0.0182(7) Uani 1 1 d .
H92 H 0.0531 0.1996 0.5799 0.022 Uiso 1 1 calc R
C93 C 0.0704(2) 0.24647(17) 0.53875(7) 0.0166(6) Uani 1 1 d .
C94 C 0.1054(3) 0.31308(17) 0.53367(7) 0.0156(7) Uani 1 1 d .
C95 C 0.1285(3) 0.34565(17) 0.56189(8) 0.0172(7) Uani 1 1 d .
C96 C 0.1084(3) 0.29914(17) 0.58454(8) 0.0182(7) Uani 1 1 d .
C97 C 0.0197(3) 0.19679(17) 0.51711(8) 0.0176(7) Uani 1 1 d .
C98 C 0.0187(3) 0.12968(17) 0.52568(9) 0.0222(8) Uani 1 1 d .
H98 H 0.0594 0.1162 0.5441 0.027 Uiso 1 1 calc R
C99 C -0.0404(3) 0.08264(19) 0.50786(10) 0.0306(9) Uani 1 1 d .
H99 H -0.0421 0.0376 0.5145 0.037 Uiso 1 1 calc R
C100 C -0.0971(3) 0.1006(2) 0.48049(9) 0.0304(9) Uani 1 1 d .
H100 H -0.1373 0.0681 0.4681 0.036 Uiso 1 1 calc R
C101 C -0.0945(3) 0.1656(2) 0.47145(9) 0.0290(9) Uani 1 1 d .
H101 H -0.1319 0.1780 0.4524 0.035 Uiso 1 1 calc R
C102 C -0.0385(3) 0.21375(19) 0.48941(8) 0.0230(8) Uani 1 1 d .
H102 H -0.0396 0.2589 0.4828 0.028 Uiso 1 1 calc R
C103 C 0.1038(3) 0.34491(16) 0.50394(8) 0.0169(7) Uani 1 1 d .
C104 C 0.1633(3) 0.32000(18) 0.48202(8) 0.0217(8) Uani 1 1 d .
H104 H 0.2100 0.2825 0.4866 0.026 Uiso 1 1 calc R
C105 C 0.1567(3) 0.34811(19) 0.45370(8) 0.0244(8) Uani 1 1 d .
H105 H 0.1987 0.3303 0.4391 0.029 Uiso 1 1 calc R
C106 C 0.0881(3) 0.40242(18) 0.44689(8) 0.0261(9) Uani 1 1 d .
H106 H 0.0822 0.4218 0.4274 0.031 Uiso 1 1 calc R
C107 C 0.0284(3) 0.42856(18) 0.46823(9) 0.0264(9) Uani 1 1 d .
H107 H -0.0181 0.4662 0.4635 0.032 Uiso 1 1 calc R
C108 C 0.0359(3) 0.40024(18) 0.49648(8) 0.0220(8) Uani 1 1 d .
H108 H -0.0056 0.4186 0.5111 0.026 Uiso 1 1 calc R
C109 C 0.1610(3) 0.41631(17) 0.56642(8) 0.0189(7) Uani 1 1 d .
C110 C 0.2298(3) 0.44742(18) 0.54785(8) 0.0241(8) Uani 1 1 d .
H110 H 0.2550 0.4230 0.5318 0.029 Uiso 1 1 calc R
C111 C 0.2617(3) 0.51355(19) 0.55259(9) 0.0283(9) Uani 1 1 d .
H111 H 0.3088 0.5341 0.5399 0.034 Uiso 1 1 calc R
C112 C 0.2254(3) 0.54945(19) 0.57558(9) 0.0307(9) Uani 1 1 d .
H112 H 0.2481 0.5945 0.5789 0.037 Uiso 1 1 calc R
C113 C 0.1560(3) 0.51999(19) 0.59372(9) 0.0285(9) Uani 1 1 d .
H113 H 0.1306 0.5449 0.6096 0.034 Uiso 1 1 calc R
C114 C 0.1232(3) 0.45441(18) 0.58894(8) 0.0233(8) Uani 1 1 d .
H114 H 0.0740 0.4350 0.6013 0.028 Uiso 1 1 calc R
C115 C 0.1180(3) 0.30680(17) 0.61731(8) 0.0217(8) Uani 1 1 d .
C116 C 0.2093(3) 0.3365(2) 0.63388(9) 0.0306(9) Uani 1 1 d .
H116 H 0.2668 0.3543 0.6238 0.037 Uiso 1 1 calc R
C117 C 0.2173(4) 0.3405(2) 0.66493(10) 0.0407(12) Uani 1 1 d .
H117 H 0.2790 0.3618 0.6759 0.049 Uiso 1 1 calc R
C118 C 0.1360(5) 0.3138(2) 0.67963(11) 0.0504(14) Uani 1 1 d .
H118 H 0.1421 0.3162 0.7009 0.060 Uiso 1 1 calc R
C119 C 0.0458(5) 0.2836(2) 0.66404(10) 0.0460(13) Uani 1 1 d .
H119 H -0.0105 0.2651 0.6744 0.055 Uiso 1 1 calc R
C120 C 0.0376(4) 0.2803(2) 0.63306(9) 0.0326(10) Uani 1 1 d .
H120 H -0.0249 0.2593 0.6223 0.039 Uiso 1 1 calc R
C121 C 0.3874(4) 0.2022(2) 0.49205(9) 0.0367(10) Uani 1 1 d .
H12A H 0.3294 0.1689 0.4934 0.055 Uiso 1 1 calc GR
H12B H 0.4575 0.1795 0.4904 0.055 Uiso 1 1 calc GR
H12C H 0.3677 0.2303 0.4743 0.055 Uiso 1 1 calc GR
C122 C 0.4706(5) 0.2972(2) 0.51577(12) 0.0516(14) Uani 1 1 d .
H12D H 0.5352 0.2812 0.5065 0.062 Uiso 1 1 calc R
H12E H 0.4320 0.3309 0.5021 0.062 Uiso 1 1 calc R
C123 C 0.5082(5) 0.3283(3) 0.54333(14) 0.0721(19) Uani 1 1 d .
H12F H 0.5662 0.2995 0.5541 0.086 Uiso 1 1 calc R
H12G H 0.5437 0.3710 0.5389 0.086 Uiso 1 1 calc R
C124 C 0.4613(4) 0.3951(2) 0.58354(12) 0.0492(14) Uani 1 1 d .
H12H H 0.4062 0.3995 0.5976 0.074 Uiso 1 1 calc GR
H12I H 0.4654 0.4370 0.5724 0.074 Uiso 1 1 calc GR
H12J H 0.5335 0.3853 0.5948 0.074 Uiso 1 1 calc GR
O5 O 0.7609(3) 0.21133(19) 0.77581(8) 0.0533(9) Uani 1 1 d .
O6 O 0.8532(3) 0.18317(19) 0.72111(8) 0.0574(10) Uani 1 1 d .
C125 C 0.7297(4) 0.2546(3) 0.79817(13) 0.0715(18) Uani 1 1 d .
H12K H 0.7575 0.2997 0.7950 0.107 Uiso 1 1 calc GR
H12L H 0.7610 0.2384 0.8180 0.107 Uiso 1 1 calc GR
H12M H 0.6491 0.2558 0.7970 0.107 Uiso 1 1 calc GR
C126 C 0.7154(4) 0.2316(3) 0.74694(12) 0.0511(13) Uani 1 1 d .
H12N H 0.7472 0.2752 0.7421 0.061 Uiso 1 1 calc R
H12O H 0.6346 0.2371 0.7464 0.061 Uiso 1 1 calc R
C127 C 0.7391(4) 0.1810(3) 0.72454(13) 0.0551(14) Uani 1 1 d .
H12P H 0.7194 0.1360 0.7313 0.066 Uiso 1 1 calc R
H12Q H 0.6944 0.1903 0.7050 0.066 Uiso 1 1 calc R
C128 C 0.8820(6) 0.1346(4) 0.70090(15) 0.093(2) Uani 1 1 d .
H12R H 0.8398 0.1420 0.6812 0.139 Uiso 1 1 calc GR
H12S H 0.8653 0.0900 0.7082 0.139 Uiso 1 1 calc GR
H12T H 0.9611 0.1378 0.6992 0.139 Uiso 1 1 calc GR
O7 O 0.8336(3) 0.4544(2) 0.78934(8) 0.0747(13) Uani 1 1 d .
O8 O 0.8469(3) 0.39464(19) 0.73444(8) 0.0590(10) Uani 1 1 d .
C129 C 0.7602(5) 0.4605(3) 0.81140(12) 0.0732(19) Uani 1 1 d .
H12U H 0.6861 0.4463 0.8028 0.110 Uiso 1 1 calc GR
H12V H 0.7578 0.5071 0.8179 0.110 Uiso 1 1 calc GR
H12W H 0.7859 0.4321 0.8287 0.110 Uiso 1 1 calc GR
C130 C 0.7924(5) 0.4840(3) 0.76269(12) 0.0553(14) Uani 1 1 d .
H13A H 0.7940 0.5333 0.7649 0.066 Uiso 1 1 calc R
H13B H 0.7149 0.4700 0.7569 0.066 Uiso 1 1 calc R
C131 C 0.8612(5) 0.4634(3) 0.73922(12) 0.0576(15) Uani 1 1 d .
H13C H 0.8383 0.4881 0.7204 0.069 Uiso 1 1 calc R
H13D H 0.9398 0.4734 0.7458 0.069 Uiso 1 1 calc R
C132 C 0.9175(5) 0.3695(3) 0.71486(12) 0.0591(15) Uani 1 1 d .
H13E H 0.8988 0.3896 0.6950 0.089 Uiso 1 1 calc GR
H13F H 0.9091 0.3209 0.7134 0.089 Uiso 1 1 calc GR
H13G H 0.9940 0.3805 0.7225 0.089 Uiso 1 1 calc GR
O9 O 0.2418(3) 0.62224(18) 0.43024(10) 0.0649(11) Uani 1 1 d .
O10 O 0.3565(3) 0.54199(18) 0.48014(9) 0.0595(10) Uani 1 1 d .
C133 C 0.1921(5) 0.6816(3) 0.43776(16) 0.0723(19) Uani 1 1 d .
H13H H 0.2150 0.6920 0.4590 0.108 Uiso 1 1 calc GR
H13I H 0.1117 0.6767 0.4344 0.108 Uiso 1 1 calc GR
H13J H 0.2147 0.7181 0.4252 0.108 Uiso 1 1 calc GR
C134 C 0.1970(5) 0.5654(3) 0.44257(13) 0.0612(16) Uani 1 1 d .
H13K H 0.2157 0.5253 0.4313 0.073 Uiso 1 1 calc R
H13L H 0.1156 0.5695 0.4404 0.073 Uiso 1 1 calc R
C135 C 0.2395(4) 0.5571(3) 0.47468(12) 0.0530(14) Uani 1 1 d .
H13M H 0.2253 0.5987 0.4855 0.064 Uiso 1 1 calc R
H13N H 0.1980 0.5206 0.4831 0.064 Uiso 1 1 calc R
C136 C 0.3823(5) 0.4793(3) 0.46975(17) 0.079(2) Uani 1 1 d .
H13O H 0.4576 0.4672 0.4782 0.118 Uiso 1 1 calc GR
H13P H 0.3773 0.4801 0.4478 0.118 Uiso 1 1 calc GR
H13Q H 0.3303 0.4462 0.4759 0.118 Uiso 1 1 calc GR

loop_
_atom_site_aniso_label
_atom_site_aniso_U_11
_atom_site_aniso_U_22
_atom_site_aniso_U_33
_atom_site_aniso_U_23
_atom_site_aniso_U_13
_atom_site_aniso_U_12
Eu1 0.01733(8) 0.02318(9) 0.01619(8) 0.00006(8) 0.00182(6) 0.00173(8)
O1 0.0269(15) 0.0350(16) 0.0265(15) 0.0039(12) -0.0054(12) 0.0037(12)
O2 0.0225(14) 0.0314(15) 0.0240(14) -0.0011(12) 0.0002(11) -0.0033(12)
C1 0.0177(16) 0.0229(19) 0.0164(17) 0.0005(14) 0.0027(13) 0.0021(14)
C30 0.029(2) 0.0175(17) 0.0163(18) 0.0010(14) 0.0082(15) -0.0033(15)
C2 0.0171(18) 0.0181(17) 0.0205(19) -0.0004(14) 0.0015(14) 0.0012(14)
C3 0.0170(17) 0.0205(18) 0.0185(18) 0.0022(14) 0.0005(14) 0.0022(14)
C4 0.0190(17) 0.0233(19) 0.0139(16) 0.0025(14) 0.0056(13) 0.0012(14)
C5 0.0199(18) 0.0202(18) 0.0184(18) -0.0003(14) 0.0033(14) -0.0021(14)
C6 0.0209(18) 0.0216(18) 0.0159(18) 0.0007(14) 0.0065(14) 0.0036(15)
C7 0.030(2) 0.023(2) 0.030(2) 0.0034(16) -0.0073(17) 0.0030(17)
C8 0.032(2) 0.036(2) 0.027(2) 0.0087(18) -0.0055(18) 0.0093(19)
C9 0.039(2) 0.026(2) 0.022(2) 0.0065(16) 0.0045(17) 0.0083(18)
C10 0.042(2) 0.0215(19) 0.022(2) 0.0016(16) 0.0025(17) 0.0017(17)
C11 0.026(2) 0.026(2) 0.0188(19) 0.0033(15) -0.0017(15) 0.0021(16)
C12 0.029(2) 0.0201(18) 0.0148(18) 0.0034(14) 0.0050(15) 0.0039(15)
C13 0.034(2) 0.029(2) 0.025(2) 0.0003(17) 0.0060(17) 0.0041(18)
C14 0.052(3) 0.036(2) 0.027(2) -0.0042(19) 0.011(2) 0.011(2)
C15 0.064(3) 0.030(2) 0.020(2) -0.0090(17) -0.002(2) 0.008(2)
C16 0.045(3) 0.034(2) 0.025(2) -0.0065(18) -0.0089(19) -0.003(2)
C17 0.030(2) 0.029(2) 0.022(2) -0.0035(16) -0.0014(16) 0.0062(17)
C18 0.0223(19) 0.0197(18) 0.0176(18) 0.0018(14) 0.0053(14) 0.0039(14)
C19 0.028(2) 0.0242(19) 0.0186(19) 0.0028(15) 0.0039(15) 0.0001(16)
C20 0.045(3) 0.030(2) 0.0159(19) 0.0008(16) -0.0001(17) 0.0038(19)
C21 0.054(3) 0.029(2) 0.021(2) 0.0080(17) 0.0094(19) 0.010(2)
C22 0.041(3) 0.028(2) 0.031(2) 0.0063(18) 0.0154(19) -0.0034(19)
C23 0.030(2) 0.025(2) 0.022(2) 0.0037(16) 0.0083(16) 0.0013(16)
C24 0.027(2) 0.0230(19) 0.0171(19) 0.0005(15) 0.0072(15) -0.0065(16)
C25 0.030(2) 0.025(2) 0.0197(19) 0.0020(15) 0.0034(16) -0.0003(16)
C26 0.053(3) 0.021(2) 0.030(2) 0.0015(17) 0.004(2) 0.0055(19)
C27 0.075(4) 0.023(2) 0.036(3) -0.0054(19) -0.008(3) -0.004(2)
C28 0.065(4) 0.033(3) 0.045(3) -0.008(2) -0.024(3) -0.008(2)
C29 0.042(3) 0.029(2) 0.033(2) 0.0050(18) -0.009(2) -0.0035(19)
C31 0.0238(19) 0.0182(17) 0.0186(18) 0.0006(14) 0.0058(14) 0.0050(15)
C32 0.0209(18) 0.0162(17) 0.0179(17) 0.0008(13) 0.0038(14) 0.0041(13)
C33 0.0194(16) 0.0170(17) 0.0165(16) 0.0004(13) 0.0042(13) 0.0004(13)
C34 0.0206(18) 0.0207(17) 0.0156(17) -0.0014(14) 0.0033(14) 0.0016(14)
C35 0.031(2) 0.025(2) 0.0190(19) 0.0045(15) 0.0101(16) 0.0066(16)
C36 0.046(3) 0.025(2) 0.028(2) 0.0047(17) 0.0137(19) 0.0049(19)
C37 0.065(3) 0.027(2) 0.039(3) 0.010(2) 0.022(2) 0.016(2)
C38 0.059(3) 0.042(3) 0.037(3) 0.018(2) 0.017(2) 0.028(2)
C39 0.046(3) 0.053(3) 0.027(2) 0.010(2) 0.007(2) 0.027(2)
C40 0.032(2) 0.040(2) 0.022(2) 0.0026(18) 0.0054(17) 0.0116(19)
C41 0.0214(16) 0.0256(18) 0.0162(15) 0.0022(16) 0.0019(12) 0.0031(17)
C42 0.026(2) 0.0245(19) 0.022(2) -0.0012(15) 0.0026(15) -0.0002(16)
C43 0.024(2) 0.029(2) 0.029(2) -0.0049(16) 0.0034(16) 0.0020(16)
C44 0.021(2) 0.042(2) 0.028(2) -0.0058(18) 0.0010(17) -0.0057(18)
C45 0.029(2) 0.028(2) 0.026(2) -0.0059(16) -0.0002(17) -0.0056(17)
C46 0.0237(19) 0.026(2) 0.0193(19) -0.0029(15) 0.0033(15) 0.0026(16)
C47 0.0148(16) 0.0179(17) 0.0171(17) 0.0007(13) -0.0006(13) -0.0018(13)
C48 0.0214(19) 0.0211(18) 0.0215(19) 0.0001(15) 0.0010(15) -0.0022(15)
C49 0.025(2) 0.028(2) 0.025(2) 0.0061(16) 0.0018(16) -0.0069(17)
C50 0.031(2) 0.0201(18) 0.033(2) 0.0086(17) -0.0119(18) -0.0050(17)
C51 0.023(2) 0.0173(18) 0.034(2) -0.0037(16) -0.0062(16) 0.0023(15)
C52 0.0161(17) 0.0235(19) 0.0189(18) -0.0038(14) -0.0003(14) -0.0008(14)
C53 0.0193(17) 0.0241(18) 0.0166(17) 0.0004(14) 0.0068(14) -0.0042(14)
C54 0.0222(19) 0.0245(19) 0.0183(19) 0.0002(15) 0.0045(15) -0.0001(15)
C55 0.0192(19) 0.035(2) 0.026(2) 0.0050(17) 0.0056(16) 0.0011(17)
C56 0.0202(18) 0.051(3) 0.025(2) 0.0017(19) 0.0014(15) -0.0053(19)
C57 0.028(2) 0.035(2) 0.029(2) -0.0060(18) 0.0024(17) -0.0104(18)
C58 0.024(2) 0.026(2) 0.026(2) 0.0010(16) 0.0057(16) -0.0027(16)
C59 0.037(3) 0.041(3) 0.039(3) 0.014(2) 0.004(2) 0.007(2)
C60 0.0231(19) 0.047(3) 0.0259(19) -0.003(2) -0.0025(15) 0.002(2)
C61 0.0165(19) 0.046(3) 0.034(2) -0.004(2) -0.0022(17) 0.0017(18)
C62 0.037(3) 0.031(2) 0.037(3) -0.0028(19) 0.002(2) -0.0037(19)
Eu2 0.01629(8) 0.01648(8) 0.01739(8) 0.00137(8) 0.00212(6) 0.00085(8)
O3 0.0250(13) 0.0322(15) 0.0239(13) 0.0045(12) 0.0073(10) 0.0021(12)
O4 0.0315(16) 0.0242(15) 0.0442(18) -0.0032(13) 0.0047(14) -0.0096(12)
C63 0.0246(19) 0.0156(17) 0.0141(17) -0.0014(13) 0.0038(14) 0.0023(14)
C64 0.0182(17) 0.0162(17) 0.0189(18) -0.0004(13) 0.0002(14) 0.0028(14)
C65 0.0117(16) 0.0187(17) 0.0177(17) 0.0028(13) -0.0005(13) 0.0025(13)
C66 0.0129(16) 0.0156(16) 0.0157(17) 0.0006(13) -0.0001(13) 0.0035(13)
C67 0.0167(17) 0.0179(17) 0.0151(17) 0.0030(13) -0.0004(13) 0.0013(14)
C68 0.0228(17) 0.0176(17) 0.0222(17) 0.0009(16) -0.0041(13) 0.0039(16)
C69 0.041(2) 0.031(2) 0.025(2) -0.0051(17) -0.0016(17) 0.0024(18)
C70 0.060(3) 0.034(2) 0.029(2) -0.0120(19) -0.009(2) 0.003(2)
C71 0.049(3) 0.025(2) 0.051(3) -0.012(2) -0.022(2) 0.001(2)
C72 0.030(2) 0.029(2) 0.064(3) -0.006(2) -0.005(2) -0.0098(19)
C73 0.031(2) 0.026(2) 0.042(3) 0.0000(18) 0.0008(19) -0.0042(18)
C74 0.0175(17) 0.0150(17) 0.0249(19) -0.0046(14) 0.0031(14) -0.0027(14)
C75 0.024(2) 0.0221(19) 0.028(2) -0.0008(16) 0.0013(16) 0.0014(16)
C76 0.022(2) 0.032(2) 0.041(3) -0.0064(19) -0.0031(18) 0.0010(17)
C77 0.020(2) 0.031(2) 0.050(3) -0.012(2) 0.0071(19) -0.0041(17)
C78 0.031(2) 0.030(2) 0.031(2) -0.0063(18) 0.0140(18) -0.0028(18)
C79 0.024(2) 0.025(2) 0.026(2) -0.0031(16) 0.0029(16) -0.0011(16)
C80 0.0167(17) 0.0172(17) 0.0205(18) -0.0002(14) 0.0025(14) -0.0004(14)
C81 0.0208(19) 0.0214(18) 0.0230(19) 0.0025(15) 0.0022(15) 0.0018(15)
C82 0.028(2) 0.032(2) 0.0194(19) -0.0029(16) -0.0033(16) -0.0063(17)
C83 0.037(2) 0.026(2) 0.024(2) -0.0118(16) 0.0066(17) -0.0073(18)
C84 0.030(2) 0.023(2) 0.032(2) -0.0061(16) 0.0105(17) 0.0022(16)
C85 0.0208(19) 0.0225(19) 0.0221(19) 0.0002(15) 0.0001(15) 0.0015(15)
C86 0.0166(17) 0.0180(17) 0.0188(18) 0.0050(14) 0.0015(14) 0.0035(14)
C87 0.023(2) 0.0209(19) 0.027(2) 0.0008(15) 0.0070(16) -0.0018(15)
C88 0.024(2) 0.030(2) 0.033(2) 0.0008(17) 0.0019(17) -0.0072(17)
C89 0.020(2) 0.041(3) 0.034(2) 0.005(2) 0.0000(17) -0.0111(18)
C90 0.022(2) 0.046(3) 0.030(2) 0.0013(19) 0.0088(17) -0.0008(19)
C91 0.0214(19) 0.031(2) 0.028(2) -0.0028(17) 0.0029(16) -0.0037(16)
C92 0.0174(16) 0.0175(17) 0.0193(16) 0.0005(14) 0.0013(13) 0.0009(14)
C93 0.0130(14) 0.0166(16) 0.0199(16) -0.0003(15) 0.0008(12) 0.0006(14)
C94 0.0139(16) 0.0181(17) 0.0143(17) -0.0001(13) -0.0003(13) 0.0043(13)
C95 0.0150(17) 0.0219(18) 0.0145(17) 0.0001(14) 0.0006(13) 0.0041(14)
C96 0.0160(17) 0.0212(18) 0.0172(18) -0.0016(14) 0.0018(13) 0.0029(14)
C97 0.0170(17) 0.0192(17) 0.0166(17) -0.0018(13) 0.0026(13) 0.0021(14)
C98 0.0221(19) 0.0180(18) 0.028(2) -0.0001(15) 0.0090(16) 0.0019(15)
C99 0.037(2) 0.0184(19) 0.039(3) -0.0078(17) 0.0156(19) -0.0065(17)
C100 0.028(2) 0.035(2) 0.030(2) -0.0138(18) 0.0091(17) -0.0146(18)
C101 0.024(2) 0.039(2) 0.023(2) -0.0058(17) -0.0005(16) -0.0061(18)
C102 0.0222(19) 0.0213(18) 0.024(2) 0.0001(15) -0.0010(15) -0.0041(15)
C103 0.0179(17) 0.0155(16) 0.0170(17) -0.0021(13) 0.0004(13) -0.0033(13)
C104 0.0229(19) 0.0211(18) 0.0209(19) -0.0015(15) 0.0022(15) 0.0023(15)
C105 0.031(2) 0.029(2) 0.0138(18) -0.0043(15) 0.0040(15) -0.0041(17)
C106 0.037(2) 0.0233(19) 0.0166(19) 0.0023(15) -0.0019(16) -0.0075(17)
C107 0.033(2) 0.0175(18) 0.027(2) 0.0028(15) -0.0035(17) 0.0033(16)
C108 0.025(2) 0.0222(19) 0.0190(19) -0.0010(14) 0.0019(15) 0.0040(15)
C109 0.0207(18) 0.0188(17) 0.0160(17) 0.0000(14) -0.0020(14) 0.0018(14)
C110 0.025(2) 0.0241(19) 0.023(2) -0.0026(15) 0.0030(16) 0.0025(16)
C111 0.028(2) 0.024(2) 0.034(2) -0.0009(17) 0.0058(18) -0.0039(16)
C112 0.038(2) 0.0143(18) 0.038(2) -0.0053(16) -0.0037(19) -0.0027(17)
C113 0.039(2) 0.0219(19) 0.023(2) -0.0059(16) -0.0021(17) 0.0086(17)
C114 0.025(2) 0.0220(19) 0.0215(19) -0.0015(15) -0.0006(16) 0.0019(16)
C115 0.029(2) 0.0163(17) 0.0189(19) 0.0026(14) 0.0006(15) 0.0097(15)
C116 0.033(2) 0.028(2) 0.028(2) -0.0088(17) -0.0038(18) 0.0111(18)
C117 0.051(3) 0.037(3) 0.029(2) -0.013(2) -0.014(2) 0.018(2)
C118 0.087(4) 0.042(3) 0.021(2) 0.003(2) 0.004(3) 0.021(3)
C119 0.079(4) 0.039(3) 0.022(2) 0.001(2) 0.017(2) 0.004(3)
C120 0.045(3) 0.033(2) 0.021(2) 0.0003(17) 0.0093(18) 0.0025(19)
C121 0.047(3) 0.040(3) 0.023(2) 0.0008(19) 0.0060(19) 0.015(2)
C122 0.064(3) 0.040(3) 0.058(3) 0.006(2) 0.038(3) -0.012(3)
C123 0.058(4) 0.083(4) 0.082(5) -0.020(4) 0.032(3) -0.045(3)
C124 0.043(3) 0.023(2) 0.075(4) -0.010(2) -0.017(3) -0.003(2)
O5 0.0362(19) 0.072(2) 0.053(2) -0.0048(19) 0.0104(17) 0.0000(17)
O6 0.042(2) 0.082(3) 0.047(2) -0.025(2) 0.0040(17) -0.0096(19)
C125 0.040(3) 0.104(5) 0.076(4) -0.029(4) 0.030(3) -0.015(3)
C126 0.032(3) 0.053(3) 0.068(4) -0.008(3) 0.002(2) -0.006(2)
C127 0.038(3) 0.063(4) 0.061(4) -0.007(3) -0.007(3) -0.013(3)
C128 0.073(5) 0.127(6) 0.078(5) -0.061(5) 0.008(4) -0.006(4)
O7 0.083(3) 0.103(3) 0.037(2) 0.010(2) 0.003(2) 0.047(3)
O8 0.065(3) 0.062(3) 0.052(2) -0.0013(19) 0.016(2) -0.007(2)
C129 0.089(5) 0.088(5) 0.044(3) 0.015(3) 0.014(3) 0.040(4)
C130 0.066(4) 0.051(3) 0.048(3) 0.005(3) 0.006(3) 0.010(3)
C131 0.084(4) 0.049(3) 0.040(3) 0.008(3) 0.010(3) 0.002(3)
C132 0.064(4) 0.067(4) 0.048(3) 0.006(3) 0.018(3) 0.003(3)
O9 0.053(2) 0.049(2) 0.097(3) 0.017(2) 0.025(2) 0.0016(19)
O10 0.048(2) 0.052(2) 0.077(3) 0.004(2) 0.002(2) -0.0022(18)
C133 0.050(3) 0.045(3) 0.125(6) 0.010(3) 0.020(4) 0.018(3)
C134 0.050(3) 0.058(4) 0.073(4) 0.008(3) 0.002(3) -0.016(3)
C135 0.030(3) 0.068(4) 0.061(4) 0.000(3) 0.005(2) -0.009(2)
C136 0.061(4) 0.049(4) 0.122(6) -0.018(4) -0.003(4) 0.005(3)

loop_
_atom_type_symbol
_atom_type_description
_atom_type_scat_dispersion_real
_atom_type_scat_dispersion_imag
_atom_type_scat_source
C C 0.0033 0.0016 'International Tables Vol C Tables 4.2.6.8 and 6.1.1.4'
H H 0.0000 0.0000 'International Tables Vol C Tables 4.2.6.8 and 6.1.1.4'
Eu Eu -0.1030 3.6980 'International Tables Vol C Tables 4.2.6.8 and 6.1.1.4'
O O 0.0106 0.0060 'International Tables Vol C Tables 4.2.6.8 and 6.1.1.4'

loop_
_geom_angle_atom_site_label_1
_geom_angle_atom_site_label_2
_geom_angle_atom_site_label_3
_geom_angle
O1 Eu1 O2 65.40(9)
O1 Eu1 C1 136.66(10)
O1 Eu1 C30 107.84(10)
O1 Eu1 C2 126.88(9)
O1 Eu1 C3 99.11(9)
O1 Eu1 C4 89.51(9)
O1 Eu1 C5 109.89(10)
O1 Eu1 C31 85.62(10)
O1 Eu1 C32 93.36(9)
O1 Eu1 C33 121.76(9)
O1 Eu1 C34 132.86(9)
O2 Eu1 C1 124.01(9)
O2 Eu1 C30 136.82(10)
O2 Eu1 C2 95.54(9)
O2 Eu1 C3 86.41(9)
O2 Eu1 C4 106.16(9)
O2 Eu1 C5 133.02(9)
O2 Eu1 C31 111.46(10)
O2 Eu1 C32 90.04(9)
O2 Eu1 C33 97.79(9)
O2 Eu1 C34 126.20(9)
C1 Eu1 C30 91.07(10)
C1 Eu1 C2 28.58(9)
C1 Eu1 C3 46.64(10)
C1 Eu1 C4 47.47(10)
C1 Eu1 C5 29.43(10)
C1 Eu1 C31 119.52(10)
C1 Eu1 C32 126.09(10)
C1 Eu1 C33 99.90(10)
C1 Eu1 C34 79.44(10)
C30 Eu1 C2 117.56(10)
C30 Eu1 C3 135.55(10)
C30 Eu1 C4 116.62(10)
C30 Eu1 C31 28.46(10)
C30 Eu1 C32 46.87(10)
C30 Eu1 C33 47.23(10)
C30 Eu1 C34 28.69(10)
C2 Eu1 C3 28.00(9)
C2 Eu1 C4 46.69(10)
C4 Eu1 C3 27.90(9)
C5 Eu1 C30 90.05(11)
C5 Eu1 C2 47.66(10)
C5 Eu1 C3 47.02(10)
C5 Eu1 C4 29.07(10)
C5 Eu1 C31 114.75(11)
C5 Eu1 C32 136.27(10)
C5 Eu1 C33 119.43(10)
C5 Eu1 C34 92.37(10)
C31 Eu1 C2 145.10(10)
C31 Eu1 C3 161.72(10)
C31 Eu1 C4 135.69(10)
C31 Eu1 C32 28.56(10)
C31 Eu1 C34 47.26(10)
C32 Eu1 C2 137.80(10)
C32 Eu1 C3 164.20(9)
C32 Eu1 C4 163.19(10)
C33 Eu1 C2 109.24(10)
C33 Eu1 C3 136.86(9)
C33 Eu1 C4 146.78(10)
C33 Eu1 C31 47.39(10)
C33 Eu1 C32 28.75(9)
C33 Eu1 C34 28.75(10)
C34 Eu1 C2 99.05(10)
C34 Eu1 C3 125.15(10)
C34 Eu1 C4 121.28(10)
C34 Eu1 C32 47.15(10)
C59 O1 Eu1 127.5(2)
C59 O1 C60 111.8(3)
C60 O1 Eu1 116.8(2)
C61 O2 Eu1 113.1(2)
C62 O2 Eu1 132.6(2)
C62 O2 C61 111.2(3)
Eu1 C1 H1 110.5
C2 C1 Eu1 81.2(2)
C2 C1 H1 125.3
C2 C1 C5 109.4(3)
C5 C1 Eu1 75.5(2)
C5 C1 H1 125.3
Eu1 C30 H30 113.4
C31 C30 Eu1 76.6(2)
C31 C30 H30 125.3
C31 C30 C34 109.3(3)
C34 C30 Eu1 76.9(2)
C34 C30 H30 125.3
C1 C2 Eu1 70.25(19)
C1 C2 C3 107.6(3)
C1 C2 C6 125.4(3)
C3 C2 Eu1 79.3(2)
C3 C2 C6 126.7(3)
C6 C2 Eu1 120.6(2)
C2 C3 Eu1 72.7(2)
C2 C3 C12 122.2(3)
C4 C3 Eu1 73.6(2)
C4 C3 C2 108.1(3)
C4 C3 C12 127.9(3)
C12 C3 Eu1 131.5(2)
C3 C4 Eu1 78.5(2)
C3 C4 C5 107.3(3)
C3 C4 C18 125.9(3)
C5 C4 Eu1 69.53(19)
C5 C4 C18 125.8(3)
C18 C4 Eu1 126.3(2)
C1 C5 Eu1 75.1(2)
C1 C5 C4 107.6(3)
C1 C5 C24 124.9(3)
C4 C5 Eu1 81.4(2)
C4 C5 C24 127.1(3)
C24 C5 Eu1 104.8(2)
C7 C6 C2 119.9(3)
C7 C6 C11 117.2(3)
C11 C6 C2 122.9(3)
C6 C7 H7 119.3
C8 C7 C6 121.3(4)
C8 C7 H7 119.3
C7 C8 H8 119.6
C9 C8 C7 120.8(4)
C9 C8 H8 119.6
C8 C9 H9 120.7
C8 C9 C10 118.6(4)
C10 C9 H9 120.7
C9 C10 H10 119.6
C11 C10 C9 120.8(4)
C11 C10 H10 119.6
C6 C11 H11 119.4
C10 C11 C6 121.2(4)
C10 C11 H11 119.4
C13 C12 C3 119.5(3)
C13 C12 C17 117.4(4)
C17 C12 C3 122.7(3)
C12 C13 H13 119.2
C14 C13 C12 121.6(4)
C14 C13 H13 119.2
C13 C14 H14 119.8
C13 C14 C15 120.3(4)
C15 C14 H14 119.8
C14 C15 H15 120.3
C16 C15 C14 119.5(4)
C16 C15 H15 120.3
C15 C16 H16 119.9
C15 C16 C17 120.2(4)
C17 C16 H16 119.9
C12 C17 H17 119.5
C16 C17 C12 120.9(4)
C16 C17 H17 119.5
C19 C18 C4 122.5(3)
C19 C18 C23 117.1(3)
C23 C18 C4 120.4(3)
C18 C19 H19 119.3
C18 C19 C20 121.5(4)
C20 C19 H19 119.3
C19 C20 H20 119.8
C21 C20 C19 120.3(4)
C21 C20 H20 119.8
C20 C21 H21 120.1
C20 C21 C22 119.7(4)
C22 C21 H21 120.1
C21 C22 H22 120.0
C21 C22 C23 120.0(4)
C23 C22 H22 120.0
C18 C23 H23 119.3
C22 C23 C18 121.4(4)
C22 C23 H23 119.3
C25 C24 C5 122.1(3)
C29 C24 C5 120.1(4)
C29 C24 C25 117.6(4)
C24 C25 H25 119.4
C26 C25 C24 121.3(4)
C26 C25 H25 119.4
C25 C26 H26 120.0
C27 C26 C25 120.1(4)
C27 C26 H26 120.0
C26 C27 H27 120.2
C26 C27 C28 119.6(4)
C28 C27 H27 120.2
C27 C28 H28 119.6
C27 C28 C29 120.8(4)
C29 C28 H28 119.6
C24 C29 H29 119.7
C28 C29 C24 120.6(4)
C28 C29 H29 119.7
C30 C31 Eu1 75.0(2)
C30 C31 C32 107.7(3)
C30 C31 C35 124.1(3)
C32 C31 Eu1 76.4(2)
C32 C31 C35 128.2(3)
C35 C31 Eu1 115.6(2)
C31 C32 Eu1 75.0(2)
C31 C32 C33 108.0(3)
C31 C32 C41 127.0(3)
C33 C32 Eu1 74.63(19)
C33 C32 C41 123.9(3)
C41 C32 Eu1 125.8(2)
C32 C33 Eu1 76.62(19)
C32 C33 C47 124.6(3)
C34 C33 Eu1 76.35(19)
C34 C33 C32 107.9(3)
C34 C33 C47 126.8(3)
C47 C33 Eu1 120.7(2)
C30 C34 Eu1 74.4(2)
C30 C34 C33 107.0(3)
C30 C34 C53 123.7(3)
C33 C34 Eu1 74.90(19)
C33 C34 C53 127.8(3)
C53 C34 Eu1 127.0(2)
C36 C35 C31 119.6(4)
C40 C35 C31 123.0(4)
C40 C35 C36 117.4(4)
C35 C36 H36 119.4
C37 C36 C35 121.2(4)
C37 C36 H36 119.4
C36 C37 H37 119.9
C38 C37 C36 120.2(5)
C38 C37 H37 119.9
C37 C38 H38 119.9
C37 C38 C39 120.2(4)
C39 C38 H38 119.9
C38 C39 H39 120.3
C38 C39 C40 119.4(5)
C40 C39 H39 120.3
C35 C40 C39 121.5(4)
C35 C40 H40 119.2
C39 C40 H40 119.2
C42 C41 C32 120.4(3)
C46 C41 C32 122.3(3)
C46 C41 C42 117.2(3)
C41 C42 H42 119.3
C43 C42 C41 121.5(4)
C43 C42 H42 119.3
C42 C43 H43 120.0
C44 C43 C42 120.0(4)
C44 C43 H43 120.0
C43 C44 H44 120.2
C45 C44 C43 119.5(4)
C45 C44 H44 120.2
C44 C45 H45 119.9
C44 C45 C46 120.2(4)
C46 C45 H45 119.9
C41 C46 H46 119.2
C45 C46 C41 121.5(3)
C45 C46 H46 119.2
C48 C47 C33 120.3(3)
C52 C47 C33 121.2(3)
C52 C47 C48 118.4(3)
C47 C48 H48 119.8
C49 C48 C47 120.4(3)
C49 C48 H48 119.8
C48 C49 H49 119.8
C50 C49 C48 120.5(4)
C50 C49 H49 119.8
C49 C50 H50 120.1
C49 C50 C51 119.9(3)
C51 C50 H50 120.1
C50 C51 H51 120.0
C50 C51 C52 119.9(4)
C52 C51 H51 120.0
C47 C52 H52 119.6
C51 C52 C47 120.9(3)
C51 C52 H52 119.6
C54 C53 C34 124.6(3)
C58 C53 C34 118.4(3)
C58 C53 C54 116.9(3)
C53 C54 H54 119.2
C55 C54 C53 121.5(4)
C55 C54 H54 119.2
C54 C55 H55 119.9
C56 C55 C54 120.2(4)
C56 C55 H55 119.9
C55 C56 H56 120.4
C57 C56 C55 119.3(4)
C57 C56 H56 120.4
C56 C57 H57 119.8
C56 C57 C58 120.4(4)
C58 C57 H57 119.8
C53 C58 H58 119.1
C57 C58 C53 121.7(4)
C57 C58 H58 119.1
O1 C59 H59A 109.5
O1 C59 H59B 109.5
O1 C59 H59C 109.5
H59A C59 H59B 109.5
H59A C59 H59C 109.5
H59B C59 H59C 109.5
O1 C60 H60A 109.9
O1 C60 H60B 109.9
O1 C60 C61 109.0(3)
H60A C60 H60B 108.3
C61 C60 H60A 109.9
C61 C60 H60B 109.9
O2 C61 C60 109.4(3)
O2 C61 H61A 109.8
O2 C61 H61B 109.8
C60 C61 H61A 109.8
C60 C61 H61B 109.8
H61A C61 H61B 108.2
O2 C62 H62A 109.5
O2 C62 H62B 109.5
O2 C62 H62C 109.5
H62A C62 H62B 109.5
H62A C62 H62C 109.5
H62B C62 H62C 109.5
O3 Eu2 C63 133.49(9)
O3 Eu2 C64 110.24(9)
O3 Eu2 C65 87.03(9)
O3 Eu2 C66 91.71(9)
O3 Eu2 C67 120.01(9)
O3 Eu2 C92 128.81(9)
O3 Eu2 C93 100.50(8)
O3 Eu2 C94 91.91(9)
O3 Eu2 C95 111.52(9)
O3 Eu2 C96 138.34(9)
O4 Eu2 O3 66.62(9)
O4 Eu2 C63 110.09(10)
O4 Eu2 C64 86.56(10)
O4 Eu2 C65 91.71(9)
O4 Eu2 C66 119.18(9)
O4 Eu2 C67 133.96(10)
O4 Eu2 C92 131.74(10)
O4 Eu2 C93 123.13(9)
O4 Eu2 C94 95.09(9)
O4 Eu2 C95 84.93(10)
O4 Eu2 C96 105.46(10)
C63 Eu2 C64 28.30(10)
C63 Eu2 C65 46.53(10)
C63 Eu2 C66 47.40(10)
C63 Eu2 C67 29.08(9)
C63 Eu2 C93 116.01(10)
C63 Eu2 C94 133.58(10)
C63 Eu2 C95 114.37(10)
C64 Eu2 C65 28.25(9)
C64 Eu2 C93 144.29(10)
C64 Eu2 C94 156.32(9)
C64 Eu2 C95 129.45(9)
C65 Eu2 C94 172.06(10)
C66 Eu2 C64 47.20(9)
C66 Eu2 C65 28.45(9)
C66 Eu2 C93 116.22(10)
C66 Eu2 C94 143.87(9)
C66 Eu2 C95 152.36(10)
C67 Eu2 C64 47.53(10)
C67 Eu2 C65 47.25(10)
C67 Eu2 C66 29.15(9)
C67 Eu2 C93 101.31(10)
C67 Eu2 C94 127.82(10)
C67 Eu2 C95 124.05(10)
C92 Eu2 C63 89.46(10)
C92 Eu2 C64 117.32(10)
C92 Eu2 C65 129.70(10)
C92 Eu2 C66 106.67(10)
C92 Eu2 C67 82.52(10)
C92 Eu2 C93 28.53(9)
C92 Eu2 C94 46.46(10)
C92 Eu2 C95 47.12(10)
C93 Eu2 C65 144.61(10)
C93 Eu2 C94 28.13(9)
C95 Eu2 C65 157.70(9)
C95 Eu2 C93 46.87(10)
C95 Eu2 C94 28.06(9)
C96 Eu2 C63 88.13(10)
C96 Eu2 C64 109.93(10)
C96 Eu2 C65 134.63(10)
C96 Eu2 C66 124.20(10)
C96 Eu2 C67 95.36(10)
C96 Eu2 C92 29.11(10)
C96 Eu2 C93 47.56(10)
C96 Eu2 C94 46.88(10)
C96 Eu2 C95 28.80(10)
C121 O3 Eu2 133.2(2)
C122 O3 Eu2 114.9(2)
C122 O3 C121 111.5(3)
C123 O4 Eu2 111.5(3)
C123 O4 C124 113.7(4)
C124 O4 Eu2 131.2(3)
Eu2 C63 H63 111.6
C64 C63 Eu2 79.4(2)
C64 C63 H63 124.8
C64 C63 C67 110.3(3)
C67 C63 Eu2 76.29(19)
C67 C63 H63 124.8
C63 C64 Eu2 72.32(19)
C63 C64 C65 107.2(3)
C63 C64 C68 124.2(3)
C65 C64 Eu2 77.05(19)
C65 C64 C68 128.5(3)
C68 C64 Eu2 119.8(2)
C64 C65 Eu2 74.70(19)
C64 C65 C66 108.2(3)
C64 C65 C74 125.7(3)
C66 C65 Eu2 73.17(18)
C66 C65 C74 124.9(3)
C74 C65 Eu2 127.8(2)
C65 C66 Eu2 78.38(19)
C65 C66 C67 107.9(3)
C65 C66 C80 123.3(3)
C67 C66 Eu2 74.24(18)
C67 C66 C80 128.5(3)
C80 C66 Eu2 118.7(2)
C63 C67 Eu2 74.63(19)
C63 C67 C66 106.3(3)
C63 C67 C86 122.6(3)
C66 C67 Eu2 76.62(19)
C66 C67 C86 130.2(3)
C86 C67 Eu2 122.7(2)
C69 C68 C64 119.7(3)
C69 C68 C73 116.6(4)
C73 C68 C64 123.7(3)
C68 C69 H69 119.3
C70 C69 C68 121.3(4)
C70 C69 H69 119.3
C69 C70 H70 119.5
C71 C70 C69 121.0(4)
C71 C70 H70 119.5
C70 C71 H71 120.2
C70 C71 C72 119.5(4)
C72 C71 H71 120.2
C71 C72 H72 119.9
C71 C72 C73 120.2(5)
C73 C72 H72 119.9
C68 C73 H73 119.4
C72 C73 C68 121.2(4)
C72 C73 H73 119.4
C75 C74 C65 118.8(3)
C79 C74 C65 124.1(3)
C79 C74 C75 117.0(3)
C74 C75 H75 119.3
C76 C75 C74 121.3(4)
C76 C75 H75 119.3
C75 C76 H76 119.7
C75 C76 C77 120.5(4)
C77 C76 H76 119.7
C76 C77 H77 120.1
C76 C77 C78 119.9(4)
C78 C77 H77 120.1
C77 C78 H78 120.3
C77 C78 C79 119.4(4)
C79 C78 H78 120.3
C74 C79 H79 119.1
C78 C79 C74 121.8(4)
C78 C79 H79 119.1
C81 C80 C66 121.8(3)
C85 C80 C66 120.7(3)
C85 C80 C81 117.5(3)
C80 C81 H81 119.7
C82 C81 C80 120.5(3)
C82 C81 H81 119.7
C81 C82 H82 119.6
C83 C82 C81 120.9(4)
C83 C82 H82 119.6
C82 C83 H83 120.2
C82 C83 C84 119.6(4)
C84 C83 H83 120.2
C83 C84 H84 120.2
C85 C84 C83 119.7(4)
C85 C84 H84 120.2
C80 C85 H85 119.1
C84 C85 C80 121.7(4)
C84 C85 H85 119.1
C87 C86 C67 124.1(3)
C91 C86 C67 119.8(3)
C91 C86 C87 115.9(3)
C86 C87 H87 119.2
C88 C87 C86 121.7(4)
C88 C87 H87 119.2
C87 C88 H88 119.7
C89 C88 C87 120.7(4)
C89 C88 H88 119.7
C88 C89 H89 120.3
C88 C89 C90 119.4(4)
C90 C89 H89 120.3
C89 C90 H90 119.8
C89 C90 C91 120.4(4)
C91 C90 H90 119.8
C86 C91 H91 119.0
C90 C91 C86 122.0(4)
C90 C91 H91 119.0
Eu2 C92 H92 111.7
C93 C92 Eu2 79.89(19)
C93 C92 H92 125.2
C96 C92 Eu2 75.45(19)
C96 C92 H92 125.2
C96 C92 C93 109.7(3)
C92 C93 Eu2 71.58(18)
C92 C93 C94 106.7(3)
C92 C93 C97 122.8(3)
C94 C93 Eu2 77.83(18)
C94 C93 C97 129.5(3)
C97 C93 Eu2 124.7(2)
C93 C94 Eu2 74.04(17)
C93 C94 C103 125.2(3)
C95 C94 Eu2 73.80(18)
C95 C94 C93 108.5(3)
C95 C94 C103 125.9(3)
C103 C94 Eu2 124.1(2)
C94 C95 Eu2 78.14(19)
C94 C95 C96 107.7(3)
C94 C95 C109 125.6(3)
C96 C95 Eu2 71.75(19)
C96 C95 C109 126.6(3)
C109 C95 Eu2 118.9(2)
C92 C96 Eu2 75.45(19)
C92 C96 C95 107.5(3)
C92 C96 C115 122.2(3)
C95 C96 Eu2 79.5(2)
C95 C96 C115 130.4(3)
C115 C96 Eu2 112.1(2)
C98 C97 C93 119.0(3)
C102 C97 C93 123.4(3)
C102 C97 C98 117.3(3)
C97 C98 H98 119.4
C99 C98 C97 121.2(4)
C99 C98 H98 119.4
C98 C99 H99 119.8
C98 C99 C100 120.5(4)
C100 C99 H99 119.8
C99 C100 H100 120.5
C101 C100 C99 119.0(4)
C101 C100 H100 120.5
C100 C101 H101 119.4
C100 C101 C102 121.3(4)
C102 C101 H101 119.4
C97 C102 H102 119.6
C101 C102 C97 120.7(4)
C101 C102 H102 119.6
C104 C103 C94 122.5(3)
C104 C103 C108 117.5(3)
C108 C103 C94 120.0(3)
C103 C104 H104 119.0
C105 C104 C103 122.0(3)
C105 C104 H104 119.0
C104 C105 H105 120.4
C106 C105 C104 119.2(4)
C106 C105 H105 120.4
C105 C106 H106 119.9
C107 C106 C105 120.2(4)
C107 C106 H106 119.9
C106 C107 H107 119.9
C106 C107 C108 120.1(4)
C108 C107 H107 119.9
C103 C108 H108 119.5
C107 C108 C103 121.0(4)
C107 C108 H108 119.5
C110 C109 C95 121.0(3)
C114 C109 C95 121.2(3)
C114 C109 C110 117.8(3)
C109 C110 H110 119.7
C111 C110 C109 120.7(4)
C111 C110 H110 119.7
C110 C111 H111 119.9
C112 C111 C110 120.2(4)
C112 C111 H111 119.9
C111 C112 H112 120.0
C111 C112 C113 119.9(4)
C113 C112 H112 120.0
C112 C113 H113 119.9
C112 C113 C114 120.1(4)
C114 C113 H113 119.9
C109 C114 H114 119.4
C113 C114 C109 121.2(4)
C113 C114 H114 119.4
C116 C115 C96 122.6(4)
C120 C115 C96 119.8(4)
C120 C115 C116 117.5(4)
C115 C116 H116 119.6
C117 C116 C115 120.8(4)
C117 C116 H116 119.6
C116 C117 H117 120.1
C118 C117 C116 119.8(5)
C118 C117 H117 120.1
C117 C118 H118 119.6
C117 C118 C119 120.8(4)
C119 C118 H118 119.6
C118 C119 H119 120.4
C118 C119 C120 119.2(5)
C120 C119 H119 120.4
C115 C120 H120 119.1
C119 C120 C115 121.9(4)
C119 C120 H120 119.1
O3 C121 H12A 109.5
O3 C121 H12B 109.5
O3 C121 H12C 109.5
H12A C121 H12B 109.5
H12A C121 H12C 109.5
H12B C121 H12C 109.5
O3 C122 H12D 108.8
O3 C122 H12E 108.8
H12D C122 H12E 107.7
C123 C122 O3 114.0(4)
C123 C122 H12D 108.8
C123 C122 H12E 108.8
O4 C123 C122 117.4(5)
O4 C123 H12F 108.0
O4 C123 H12G 108.0
C122 C123 H12F 108.0
C122 C123 H12G 108.0
H12F C123 H12G 107.2
O4 C124 H12H 109.5
O4 C124 H12I 109.5
O4 C124 H12J 109.5
H12H C124 H12I 109.5
H12H C124 H12J 109.5
H12I C124 H12J 109.5
C126 O5 C125 111.6(4)
C128 O6 C127 112.1(4)
O5 C125 H12K 109.5
O5 C125 H12L 109.5
O5 C125 H12M 109.5
H12K C125 H12L 109.5
H12K C125 H12M 109.5
H12L C125 H12M 109.5
O5 C126 H12N 109.7
O5 C126 H12O 109.7
O5 C126 C127 110.0(4)
H12N C126 H12O 108.2
C127 C126 H12N 109.7
C127 C126 H12O 109.7
O6 C127 C126 109.2(4)
O6 C127 H12P 109.8
O6 C127 H12Q 109.8
C126 C127 H12P 109.8
C126 C127 H12Q 109.8
H12P C127 H12Q 108.3
O6 C128 H12R 109.5
O6 C128 H12S 109.5
O6 C128 H12T 109.5
H12R C128 H12S 109.5
H12R C128 H12T 109.5
H12S C128 H12T 109.5
C130 O7 C129 112.0(4)
C132 O8 C131 112.0(4)
O7 C129 H12U 109.5
O7 C129 H12V 109.5
O7 C129 H12W 109.5
H12U C129 H12V 109.5
H12U C129 H12W 109.5
H12V C129 H12W 109.5
O7 C130 H13A 110.0
O7 C130 H13B 110.0
O7 C130 C131 108.6(4)
H13A C130 H13B 108.3
C131 C130 H13A 110.0
C131 C130 H13B 110.0
O8 C131 C130 108.2(5)
O8 C131 H13C 110.1
O8 C131 H13D 110.1
C130 C131 H13C 110.1
C130 C131 H13D 110.1
H13C C131 H13D 108.4
O8 C132 H13E 109.5
O8 C132 H13F 109.5
O8 C132 H13G 109.5
H13E C132 H13F 109.5
H13E C132 H13G 109.5
H13F C132 H13G 109.5
C133 O9 C134 113.1(4)
C136 O10 C135 113.0(4)
O9 C133 H13H 109.5
O9 C133 H13I 109.5
O9 C133 H13J 109.5
H13H C133 H13I 109.5
H13H C133 H13J 109.5
H13I C133 H13J 109.5
O9 C134 H13K 109.3
O9 C134 H13L 109.3
O9 C134 C135 111.6(5)
H13K C134 H13L 108.0
C135 C134 H13K 109.3
C135 C134 H13L 109.3
O10 C135 C134 114.1(4)
O10 C135 H13M 108.7
O10 C135 H13N 108.7
C134 C135 H13M 108.7
C134 C135 H13N 108.7
H13M C135 H13N 107.6
O10 C136 H13O 109.5
O10 C136 H13P 109.5
O10 C136 H13Q 109.5
H13O C136 H13P 109.5
H13O C136 H13Q 109.5
H13P C136 H13Q 109.5

loop_
_geom_bond_atom_site_label_1
_geom_bond_atom_site_label_2
_geom_bond_distance
Eu1 O1 2.547(3)
Eu1 O2 2.579(3)
Eu1 C1 2.759(3)
Eu1 C30 2.842(3)
Eu1 C2 2.897(3)
Eu1 C3 2.981(4)
Eu1 C4 2.918(3)
Eu1 C5 2.765(4)
Eu1 C31 2.862(3)
Eu1 C32 2.880(3)
Eu1 C33 2.854(3)
Eu1 C34 2.873(3)
O1 C59 1.434(5)
O1 C60 1.435(5)
O2 C61 1.451(4)
O2 C62 1.425(5)
C1 H1 0.9500
C1 C2 1.403(5)
C1 C5 1.403(5)
C30 H30 0.9500
C30 C31 1.402(5)
C30 C34 1.416(5)
C2 C3 1.424(5)
C2 C6 1.478(5)
C3 C4 1.423(5)
C3 C12 1.486(5)
C4 C5 1.434(5)
C4 C18 1.470(5)
C5 C24 1.472(5)
C6 C7 1.388(5)
C6 C11 1.389(5)
C7 H7 0.9500
C7 C8 1.379(5)
C8 H8 0.9500
C8 C9 1.370(6)
C9 H9 0.9500
C9 C10 1.383(5)
C10 H10 0.9500
C10 C11 1.374(5)
C11 H11 0.9500
C12 C13 1.386(5)
C12 C17 1.398(5)
C13 H13 0.9500
C13 C14 1.375(6)
C14 H14 0.9500
C14 C15 1.378(6)
C15 H15 0.9500
C15 C16 1.378(6)
C16 H16 0.9500
C16 C17 1.387(5)
C17 H17 0.9500
C18 C19 1.387(5)
C18 C23 1.395(5)
C19 H19 0.9500
C19 C20 1.388(5)
C20 H20 0.9500
C20 C21 1.363(6)
C21 H21 0.9500
C21 C22 1.381(6)
C22 H22 0.9500
C22 C23 1.384(5)
C23 H23 0.9500
C24 C25 1.396(5)
C24 C29 1.394(5)
C25 H25 0.9500
C25 C26 1.380(5)
C26 H26 0.9500
C26 C27 1.373(6)
C27 H27 0.9500
C27 C28 1.376(6)
C28 H28 0.9500
C28 C29 1.380(6)
C29 H29 0.9500
C31 C32 1.416(5)
C31 C35 1.482(5)
C32 C33 1.423(5)
C32 C41 1.485(5)
C33 C34 1.422(5)
C33 C47 1.476(5)
C34 C53 1.481(5)
C35 C36 1.396(5)
C35 C40 1.388(6)
C36 H36 0.9500
C36 C37 1.379(6)
C37 H37 0.9500
C37 C38 1.371(7)
C38 H38 0.9500
C38 C39 1.376(7)
C39 H39 0.9500
C39 C40 1.391(5)
C40 H40 0.9500
C41 C42 1.394(5)
C41 C46 1.391(5)
C42 H42 0.9500
C42 C43 1.382(5)
C43 H43 0.9500
C43 C44 1.382(5)
C44 H44 0.9500
C44 C45 1.374(6)
C45 H45 0.9500
C45 C46 1.382(5)
C46 H46 0.9500
C47 C48 1.394(5)
C47 C52 1.389(5)
C48 H48 0.9500
C48 C49 1.380(5)
C49 H49 0.9500
C49 C50 1.374(6)
C50 H50 0.9500
C50 C51 1.379(6)
C51 H51 0.9500
C51 C52 1.381(5)
C52 H52 0.9500
C53 C54 1.395(5)
C53 C58 1.391(5)
C54 H54 0.9500
C54 C55 1.385(5)
C55 H55 0.9500
C55 C56 1.383(5)
C56 H56 0.9500
C56 C57 1.373(6)
C57 H57 0.9500
C57 C58 1.385(5)
C58 H58 0.9500
C59 H59A 0.9800
C59 H59B 0.9800
C59 H59C 0.9800
C60 H60A 0.9900
C60 H60B 0.9900
C60 C61 1.490(6)
C61 H61A 0.9900
C61 H61B 0.9900
C62 H62A 0.9800
C62 H62B 0.9800
C62 H62C 0.9800
Eu2 O3 2.570(2)
Eu2 O4 2.532(3)
Eu2 C63 2.812(3)
Eu2 C64 2.901(3)
Eu2 C65 2.931(3)
Eu2 C66 2.864(3)
Eu2 C67 2.833(3)
Eu2 C92 2.802(3)
Eu2 C93 2.908(3)
Eu2 C94 2.957(3)
Eu2 C95 2.901(3)
Eu2 C96 2.802(3)
O3 C121 1.426(5)
O3 C122 1.414(5)
O4 C123 1.397(6)
O4 C124 1.437(5)
C63 H63 0.9500
C63 C64 1.399(5)
C63 C67 1.417(5)
C64 C65 1.424(5)
C64 C68 1.477(5)
C65 C66 1.426(5)
C65 C74 1.474(5)
C66 C67 1.434(5)
C66 C80 1.478(5)
C67 C86 1.472(5)
C68 C69 1.386(5)
C68 C73 1.399(5)
C69 H69 0.9500
C69 C70 1.380(6)
C70 H70 0.9500
C70 C71 1.353(7)
C71 H71 0.9500
C71 C72 1.367(7)
C72 H72 0.9500
C72 C73 1.384(6)
C73 H73 0.9500
C74 C75 1.409(5)
C74 C79 1.392(5)
C75 H75 0.9500
C75 C76 1.371(5)
C76 H76 0.9500
C76 C77 1.377(6)
C77 H77 0.9500
C77 C78 1.387(6)
C78 H78 0.9500
C78 C79 1.389(5)
C79 H79 0.9500
C80 C81 1.397(5)
C80 C85 1.387(5)
C81 H81 0.9500
C81 C82 1.381(5)
C82 H82 0.9500
C82 C83 1.366(5)
C83 H83 0.9500
C83 C84 1.381(5)
C84 H84 0.9500
C84 C85 1.379(5)
C85 H85 0.9500
C86 C87 1.397(5)
C86 C91 1.397(5)
C87 H87 0.9500
C87 C88 1.384(5)
C88 H88 0.9500
C88 C89 1.363(6)
C89 H89 0.9500
C89 C90 1.370(6)
C90 H90 0.9500
C90 C91 1.381(5)
C91 H91 0.9500
C92 H92 0.9500
C92 C93 1.411(4)
C92 C96 1.408(5)
C93 C94 1.426(5)
C93 C97 1.472(5)
C94 C95 1.421(5)
C94 C103 1.476(5)
C95 C96 1.421(5)
C95 C109 1.475(5)
C96 C115 1.468(5)
C97 C98 1.397(5)
C97 C102 1.395(5)
C98 H98 0.9500
C98 C99 1.379(5)
C99 H99 0.9500
C99 C100 1.380(6)
C100 H100 0.9500
C100 C101 1.363(6)
C101 H101 0.9500
C101 C102 1.382(5)
C102 H102 0.9500
C103 C104 1.385(5)
C103 C108 1.398(5)
C104 H104 0.9500
C104 C105 1.383(5)
C105 H105 0.9500
C105 C106 1.383(5)
C106 H106 0.9500
C106 C107 1.376(5)
C107 H107 0.9500
C107 C108 1.381(5)
C108 H108 0.9500
C109 C110 1.400(5)
C109 C114 1.389(5)
C110 H110 0.9500
C110 C111 1.388(5)
C111 H111 0.9500
C111 C112 1.375(5)
C112 H112 0.9500
C112 C113 1.378(6)
C113 H113 0.9500
C113 C114 1.380(5)
C114 H114 0.9500
C115 C116 1.394(5)
C115 C120 1.384(5)
C116 H116 0.9500
C116 C117 1.387(6)
C117 H117 0.9500
C117 C118 1.366(7)
C118 H118 0.9500
C118 C119 1.370(7)
C119 H119 0.9500
C119 C120 1.383(6)
C120 H120 0.9500
C121 H12A 0.9800
C121 H12B 0.9800
C121 H12C 0.9800
C122 H12D 0.9900
C122 H12E 0.9900
C122 C123 1.409(7)
C123 H12F 0.9900
C123 H12G 0.9900
C124 H12H 0.9800
C124 H12I 0.9800
C124 H12J 0.9800
O5 C125 1.413(6)
O5 C126 1.405(6)
O6 C127 1.420(6)
O6 C128 1.403(6)
C125 H12K 0.9800
C125 H12L 0.9800
C125 H12M 0.9800
C126 H12N 0.9900
C126 H12O 0.9900
C126 C127 1.479(7)
C127 H12P 0.9900
C127 H12Q 0.9900
C128 H12R 0.9800
C128 H12S 0.9800
C128 H12T 0.9800
O7 C129 1.420(6)
O7 C130 1.373(6)
O8 C131 1.399(6)
O8 C132 1.398(6)
C129 H12U 0.9800
C129 H12V 0.9800
C129 H12W 0.9800
C130 H13A 0.9900
C130 H13B 0.9900
C130 C131 1.484(7)
C131 H13C 0.9900
C131 H13D 0.9900
C132 H13E 0.9800
C132 H13F 0.9800
C132 H13G 0.9800
O9 C133 1.394(6)
O9 C134 1.404(6)
O10 C135 1.451(6)
O10 C136 1.388(6)
C133 H13H 0.9800
C133 H13I 0.9800
C133 H13J 0.9800
C134 H13K 0.9900
C134 H13L 0.9900
C134 C135 1.479(7)
C135 H13M 0.9900
C135 H13N 0.9900
C136 H13O 0.9800
C136 H13P 0.9800
C136 H13Q 0.9800

loop_
_geom_torsion_atom_site_label_1
_geom_torsion_atom_site_label_2
_geom_torsion_atom_site_label_3
_geom_torsion_atom_site_label_4
_geom_torsion
Eu1 O1 C60 C61 -40.5(4)
Eu1 O2 C61 C60 -47.4(4)
Eu1 C1 C2 C3 -71.3(3)
Eu1 C1 C2 C6 114.1(3)
Eu1 C1 C5 C4 75.7(2)
Eu1 C1 C5 C24 -97.8(3)
Eu1 C30 C31 C32 -70.0(2)
Eu1 C30 C31 C35 111.0(3)
Eu1 C30 C34 C33 68.4(2)
Eu1 C30 C34 C53 -124.4(3)
Eu1 C2 C3 C4 -65.6(3)
Eu1 C2 C3 C12 128.7(3)
Eu1 C2 C6 C7 114.8(3)
Eu1 C2 C6 C11 -66.8(4)
Eu1 C3 C4 C5 -64.1(2)
Eu1 C3 C4 C18 126.7(4)
Eu1 C3 C12 C13 164.2(3)
Eu1 C3 C12 C17 -8.9(5)
Eu1 C4 C5 C1 -71.3(2)
Eu1 C4 C5 C24 102.1(4)
Eu1 C4 C18 C19 59.4(4)
Eu1 C4 C18 C23 -123.4(3)
Eu1 C5 C24 C25 57.2(4)
Eu1 C5 C24 C29 -118.6(3)
Eu1 C31 C32 C33 -68.0(2)
Eu1 C31 C32 C41 123.9(3)
Eu1 C31 C35 C36 116.1(3)
Eu1 C31 C35 C40 -64.9(4)
Eu1 C32 C33 C34 -70.6(2)
Eu1 C32 C33 C47 118.3(3)
Eu1 C32 C41 C42 138.0(3)
Eu1 C32 C41 C46 -46.3(4)
Eu1 C33 C34 C30 -68.1(2)
Eu1 C33 C34 C53 125.4(4)
Eu1 C33 C47 C48 158.7(3)
Eu1 C33 C47 C52 -19.5(4)
Eu1 C34 C53 C54 60.3(4)
Eu1 C34 C53 C58 -122.7(3)
O1 C60 C61 O2 57.6(4)
C1 C2 C3 Eu1 65.1(2)
C1 C2 C3 C4 -0.5(4)
C1 C2 C3 C12 -166.2(3)
C1 C2 C6 C7 28.3(6)
C1 C2 C6 C11 -153.3(4)
C1 C5 C24 C25 139.1(4)
C1 C5 C24 C29 -36.7(6)
C30 C31 C32 Eu1 69.1(2)
C30 C31 C32 C33 1.1(4)
C30 C31 C32 C41 -167.1(3)
C30 C31 C35 C36 27.4(5)
C30 C31 C35 C40 -153.6(4)
C30 C34 C53 C54 156.0(4)
C30 C34 C53 C58 -27.1(5)
C2 C1 C5 Eu1 -75.0(2)
C2 C1 C5 C4 0.7(4)
C2 C1 C5 C24 -172.8(3)
C2 C3 C4 Eu1 65.1(3)
C2 C3 C4 C5 1.0(4)
C2 C3 C4 C18 -168.2(3)
C2 C3 C12 C13 69.1(5)
C2 C3 C12 C17 -104.0(4)
C2 C6 C7 C8 177.8(4)
C2 C6 C11 C10 -177.2(4)
C3 C2 C6 C7 -145.4(4)
C3 C2 C6 C11 33.0(6)
C3 C4 C5 Eu1 70.2(2)
C3 C4 C5 C1 -1.1(4)
C3 C4 C5 C24 172.2(3)
C3 C4 C18 C19 -43.7(5)
C3 C4 C18 C23 133.5(4)
C3 C12 C13 C14 -172.7(4)
C3 C12 C17 C16 172.1(4)
C4 C3 C12 C13 -93.6(5)
C4 C3 C12 C17 93.4(5)
C4 C5 C24 C25 -33.1(6)
C4 C5 C24 C29 151.0(4)
C4 C18 C19 C20 177.0(3)
C4 C18 C23 C22 -177.5(3)
C5 C1 C2 Eu1 71.1(2)
C5 C1 C2 C3 -0.1(4)
C5 C1 C2 C6 -174.8(3)
C5 C4 C18 C19 149.1(4)
C5 C4 C18 C23 -33.7(5)
C5 C24 C25 C26 -175.8(4)
C5 C24 C29 C28 176.9(4)
C6 C2 C3 Eu1 -120.3(4)
C6 C2 C3 C4 174.1(3)
C6 C2 C3 C12 8.4(6)
C6 C7 C8 C9 -0.1(7)
C7 C6 C11 C10 1.2(6)
C7 C8 C9 C10 0.4(6)
C8 C9 C10 C11 0.1(6)
C9 C10 C11 C6 -0.9(6)
C11 C6 C7 C8 -0.7(6)
C12 C3 C4 Eu1 -130.3(4)
C12 C3 C4 C5 165.6(3)
C12 C3 C4 C18 -3.6(6)
C12 C13 C14 C15 0.3(6)
C13 C12 C17 C16 -1.1(6)
C13 C14 C15 C16 -0.9(7)
C14 C15 C16 C17 0.4(7)
C15 C16 C17 C12 0.6(6)
C17 C12 C13 C14 0.7(6)
C18 C4 C5 Eu1 -120.6(3)
C18 C4 C5 C1 168.1(3)
C18 C4 C5 C24 -18.6(6)
C18 C19 C20 C21 0.6(6)
C19 C18 C23 C22 -0.1(6)
C19 C20 C21 C22 -0.5(6)
C20 C21 C22 C23 0.1(6)
C21 C22 C23 C18 0.2(6)
C23 C18 C19 C20 -0.3(6)
C24 C25 C26 C27 -0.5(7)
C25 C24 C29 C28 0.8(6)
C25 C26 C27 C28 -0.3(8)
C26 C27 C28 C29 1.3(8)
C27 C28 C29 C24 -1.6(8)
C29 C24 C25 C26 0.2(6)
C31 C30 C34 Eu1 -70.5(3)
C31 C30 C34 C33 -2.1(4)
C31 C30 C34 C53 165.1(3)
C31 C32 C33 Eu1 68.3(2)
C31 C32 C33 C34 -2.4(4)
C31 C32 C33 C47 -173.4(3)
C31 C32 C41 C42 39.6(5)
C31 C32 C41 C46 -144.7(4)
C31 C35 C36 C37 178.4(4)
C31 C35 C40 C39 -177.5(4)
C32 C31 C35 C36 -151.3(4)
C32 C31 C35 C40 27.7(6)
C32 C33 C34 Eu1 70.8(2)
C32 C33 C34 C30 2.7(4)
C32 C33 C34 C53 -163.8(3)
C32 C33 C47 C48 63.9(5)
C32 C33 C47 C52 -114.3(4)
C32 C41 C42 C43 177.9(3)
C32 C41 C46 C45 -177.7(3)
C33 C32 C41 C42 -126.8(4)
C33 C32 C41 C46 48.9(5)
C33 C34 C53 C54 -39.5(6)
C33 C34 C53 C58 137.4(4)
C33 C47 C48 C49 -179.2(3)
C33 C47 C52 C51 178.4(3)
C34 C30 C31 Eu1 70.7(3)
C34 C30 C31 C32 0.6(4)
C34 C30 C31 C35 -178.3(3)
C34 C33 C47 C48 -105.5(4)
C34 C33 C47 C52 76.3(5)
C34 C53 C54 C55 175.3(3)
C34 C53 C58 C57 -175.7(4)
C35 C31 C32 Eu1 -112.1(4)
C35 C31 C32 C33 180.0(3)
C35 C31 C32 C41 11.8(6)
C35 C36 C37 C38 -0.9(7)
C36 C35 C40 C39 1.5(6)
C36 C37 C38 C39 1.7(7)
C37 C38 C39 C40 -0.8(7)
C38 C39 C40 C35 -0.8(6)
C40 C35 C36 C37 -0.7(6)
C41 C32 C33 Eu1 -123.1(3)
C41 C32 C33 C34 166.2(3)
C41 C32 C33 C47 -4.8(5)
C41 C42 C43 C44 -0.6(6)
C42 C41 C46 C45 -1.9(5)
C42 C43 C44 C45 -0.9(6)
C43 C44 C45 C46 0.9(6)
C44 C45 C46 C41 0.5(6)
C46 C41 C42 C43 1.9(5)
C47 C33 C34 Eu1 -118.4(3)
C47 C33 C34 C30 173.6(3)
C47 C33 C34 C53 7.0(6)
C47 C48 C49 C50 0.8(6)
C48 C47 C52 C51 0.2(5)
C48 C49 C50 C51 0.2(6)
C49 C50 C51 C52 -1.0(6)
C50 C51 C52 C47 0.8(5)
C52 C47 C48 C49 -1.0(5)
C53 C54 C55 C56 0.8(6)
C54 C53 C58 C57 1.4(6)
C54 C55 C56 C57 0.5(6)
C55 C56 C57 C58 -0.7(6)
C56 C57 C58 C53 -0.3(6)
C58 C53 C54 C55 -1.7(5)
C59 O1 C60 C61 159.8(3)
C62 O2 C61 C60 149.8(3)
Eu2 O3 C122 C123 22.6(6)
Eu2 O4 C123 C122 43.2(6)
Eu2 C63 C64 C65 -69.8(2)
Eu2 C63 C64 C68 114.5(3)
Eu2 C63 C67 C66 70.7(2)
Eu2 C63 C67 C86 -119.3(3)
Eu2 C64 C65 C66 -66.0(2)
Eu2 C64 C65 C74 125.9(3)
Eu2 C64 C68 C69 108.5(3)
Eu2 C64 C68 C73 -72.2(4)
Eu2 C65 C66 C67 -69.0(2)
Eu2 C65 C66 C80 116.8(3)
Eu2 C65 C74 C75 144.8(3)
Eu2 C65 C74 C79 -37.9(5)
Eu2 C66 C67 C63 -69.3(2)
Eu2 C66 C67 C86 121.7(4)
Eu2 C66 C80 C81 -27.7(4)
Eu2 C66 C80 C85 151.5(3)
Eu2 C67 C86 C87 95.4(4)
Eu2 C67 C86 C91 -89.3(4)
Eu2 C92 C93 C94 -70.6(2)
Eu2 C92 C93 C97 119.9(3)
Eu2 C92 C96 C95 73.8(2)
Eu2 C92 C96 C115 -107.2(3)
Eu2 C93 C94 C95 -66.3(2)
Eu2 C93 C94 C103 120.8(3)
Eu2 C93 C97 C98 59.6(4)
Eu2 C93 C97 C102 -127.6(3)
Eu2 C94 C95 C96 -66.2(2)
Eu2 C94 C95 C109 117.1(3)
Eu2 C94 C103 C104 33.5(4)
Eu2 C94 C103 C108 -150.0(3)
Eu2 C95 C96 C92 -70.9(2)
Eu2 C95 C96 C115 110.1(4)
Eu2 C95 C109 C110 59.3(4)
Eu2 C95 C109 C114 -121.5(3)
Eu2 C96 C115 C116 48.7(4)
Eu2 C96 C115 C120 -127.3(3)
O3 C122 C123 O4 -45.3(8)
C63 C64 C65 Eu2 66.6(2)
C63 C64 C65 C66 0.6(4)
C63 C64 C65 C74 -167.5(3)
C63 C64 C68 C69 20.4(5)
C63 C64 C68 C73 -160.3(4)
C63 C67 C86 C87 -172.6(3)
C63 C67 C86 C91 2.8(5)
C64 C63 C67 Eu2 -73.0(2)
C64 C63 C67 C66 -2.3(4)
C64 C63 C67 C86 167.7(3)
C64 C65 C66 Eu2 67.1(2)
C64 C65 C66 C67 -2.0(4)
C64 C65 C66 C80 -176.2(3)
C64 C65 C74 C75 46.4(5)
C64 C65 C74 C79 -136.4(4)
C64 C68 C69 C70 178.9(4)
C64 C68 C73 C72 -177.4(4)
C65 C64 C68 C69 -154.3(4)
C65 C64 C68 C73 25.0(6)
C65 C66 C67 Eu2 71.9(2)
C65 C66 C67 C63 2.6(4)
C65 C66 C67 C86 -166.4(3)
C65 C66 C80 C81 -122.5(4)
C65 C66 C80 C85 56.7(5)
C65 C74 C75 C76 179.8(3)
C65 C74 C79 C78 -179.7(3)
C66 C65 C74 C75 -119.8(4)
C66 C65 C74 C79 57.5(5)
C66 C67 C86 C87 -5.1(6)
C66 C67 C86 C91 170.2(3)
C66 C80 C81 C82 179.7(3)
C66 C80 C85 C84 -179.4(3)
C67 C63 C64 Eu2 70.9(2)
C67 C63 C64 C65 1.1(4)
C67 C63 C64 C68 -174.6(3)
C67 C66 C80 C81 64.6(5)
C67 C66 C80 C85 -116.2(4)
C67 C86 C87 C88 176.9(3)
C67 C86 C91 C90 -175.6(3)
C68 C64 C65 Eu2 -117.9(4)
C68 C64 C65 C66 176.0(3)
C68 C64 C65 C74 8.0(6)
C68 C69 C70 C71 -0.3(7)
C69 C68 C73 C72 1.9(6)
C69 C70 C71 C72 -0.3(7)
C70 C71 C72 C73 1.7(7)
C71 C72 C73 C68 -2.6(7)
C73 C68 C69 C70 -0.5(6)
C74 C65 C66 Eu2 -124.8(3)
C74 C65 C66 C67 166.2(3)
C74 C65 C66 C80 -8.0(5)
C74 C75 C76 C77 -0.7(6)
C75 C74 C79 C78 -2.4(5)
C75 C76 C77 C78 -1.0(6)
C76 C77 C78 C79 1.0(6)
C77 C78 C79 C74 0.8(6)
C79 C74 C75 C76 2.4(5)
C80 C66 C67 Eu2 -114.3(3)
C80 C66 C67 C63 176.4(3)
C80 C66 C67 C86 7.4(6)
C80 C81 C82 C83 0.0(6)
C81 C80 C85 C84 -0.2(5)
C81 C82 C83 C84 -0.7(6)
C82 C83 C84 C85 1.0(6)
C83 C84 C85 C80 -0.6(6)
C85 C80 C81 C82 0.5(5)
C86 C87 C88 C89 -2.3(6)
C87 C86 C91 C90 0.1(5)
C87 C88 C89 C90 1.5(6)
C88 C89 C90 C91 0.0(6)
C89 C90 C91 C86 -0.8(6)
C91 C86 C87 C88 1.5(5)
C92 C93 C94 Eu2 66.3(2)
C92 C93 C94 C95 0.0(4)
C92 C93 C94 C103 -172.9(3)
C92 C93 C97 C98 -29.8(5)
C92 C93 C97 C102 143.0(4)
C92 C96 C115 C116 135.0(4)
C92 C96 C115 C120 -41.0(5)
C93 C92 C96 Eu2 -73.4(2)
C93 C92 C96 C95 0.3(4)
C93 C92 C96 C115 179.4(3)
C93 C94 C95 Eu2 66.5(2)
C93 C94 C95 C96 0.3(4)
C93 C94 C95 C109 -176.4(3)
C93 C94 C103 C104 -60.6(5)
C93 C94 C103 C108 115.9(4)
C93 C97 C98 C99 171.2(3)
C93 C97 C102 C101 -172.9(3)
C94 C93 C97 C98 163.3(3)
C94 C93 C97 C102 -23.9(5)
C94 C95 C96 Eu2 70.6(2)
C94 C95 C96 C92 -0.4(4)
C94 C95 C96 C115 -179.3(3)
C94 C95 C109 C110 -36.7(5)
C94 C95 C109 C114 142.4(4)
C94 C103 C104 C105 176.5(3)
C94 C103 C108 C107 -176.4(3)
C95 C94 C103 C104 127.8(4)
C95 C94 C103 C108 -55.7(5)
C95 C96 C115 C116 -46.2(6)
C95 C96 C115 C120 137.8(4)
C95 C109 C110 C111 -178.8(3)
C95 C109 C114 C113 178.2(3)
C96 C92 C93 Eu2 70.4(2)
C96 C92 C93 C94 -0.2(4)
C96 C92 C93 C97 -169.7(3)
C96 C95 C109 C110 147.3(4)
C96 C95 C109 C114 -33.6(5)
C96 C115 C116 C117 -177.5(3)
C96 C115 C120 C119 176.9(4)
C97 C93 C94 Eu2 -125.2(3)
C97 C93 C94 C95 168.5(3)
C97 C93 C94 C103 -4.4(5)
C97 C98 C99 C100 2.3(6)
C98 C97 C102 C101 0.1(5)
C98 C99 C100 C101 -0.5(6)
C99 C100 C101 C102 -1.5(6)
C100 C101 C102 C97 1.7(6)
C102 C97 C98 C99 -2.0(5)
C103 C94 C95 Eu2 -120.7(3)
C103 C94 C95 C96 173.1(3)
C103 C94 C95 C109 -3.6(6)
C103 C104 C105 C106 -0.5(6)
C104 C103 C108 C107 0.3(5)
C104 C105 C106 C107 0.8(6)
C105 C106 C107 C108 -0.6(6)
C106 C107 C108 C103 0.0(6)
C108 C103 C104 C105 -0.1(5)
C109 C95 C96 Eu2 -112.8(3)
C109 C95 C96 C92 176.2(3)
C109 C95 C96 C115 -2.7(6)
C109 C110 C111 C112 -0.4(6)
C110 C109 C114 C113 -2.6(5)
C110 C111 C112 C113 -0.8(6)
C111 C112 C113 C114 0.3(6)
C112 C113 C114 C109 1.5(6)
C114 C109 C110 C111 2.1(5)
C115 C116 C117 C118 1.4(6)
C116 C115 C120 C119 0.7(6)
C116 C117 C118 C119 -0.7(7)
C117 C118 C119 C120 0.0(7)
C118 C119 C120 C115 -0.1(7)
C120 C115 C116 C117 -1.4(5)
C121 O3 C122 C123 -163.7(5)
C124 O4 C123 C122 -155.9(5)
O5 C126 C127 O6 -71.2(5)
C125 O5 C126 C127 -173.5(4)
C128 O6 C127 C126 177.8(5)
O7 C130 C131 O8 66.2(6)
C129 O7 C130 C131 -168.1(5)
C132 O8 C131 C130 -173.8(4)
O9 C134 C135 O10 -66.6(6)
C133 O9 C134 C135 -78.3(6)
C136 O10 C135 C134 -67.8(6)
